data_1544385
loop_
_publ_author_name
'Lee, Shoukou'
'Hoshino, Manabu'
'Fujita, Makoto'
'Urban, Sylvia'

_publ_section_title
;
 Cycloelatanene A and B: absolute configuration determination and
 structural revision by the crystalline sponge method
;
_journal_issue 2
_journal_name_full 'Chem. Sci.'
_journal_page_first 1547
_journal_paper_doi 10.1039/C6SC04288K
_journal_volume 8
_journal_year 2017
_chemical_absolute_configuration rm
_chemical_formula_sum 'C114.7 H129.68 Br0.47 Cl3.14 I12 N24 O0.93 Zn6'
_chemical_formula_weight 3922.89
_space_group_crystal_system monoclinic
_space_group_IT_number 5
_space_group_name_Hall 'C 2y'
_space_group_name_H-M_alt 'C 1 2 1'
_symmetry_space_group_name_Hall 'C 2y'
_symmetry_space_group_name_H-M 'C 1 2 1'
_atom_sites_solution_hydrogens geom
_atom_sites_solution_primary iterative
_atom_sites_solution_secondary difmap
_audit_creation_method SHELXL-2014/7
_audit_update_record
;
2016-10-24 deposited with the CCDC.
2016-10-27 downloaded from the CCDC.
;
_cell_angle_alpha 90
_cell_angle_beta 101.739(3)
_cell_angle_gamma 90
_cell_formula_units_Z 4
_cell_length_a 35.1845(11)
_cell_length_b 14.8561(2)
_cell_length_c 31.0855(8)
_cell_measurement_reflns_used 19686
_cell_measurement_temperature 100.00(10)
_cell_measurement_theta_max 75.5010
_cell_measurement_theta_min 4.1760
_cell_volume 15908.7(7)
_computing_cell_refinement 'CrysAlisPro 1.171.38.41 (Rigaku OD, 2015)'
_computing_data_collection 'CrysAlisPro 1.171.38.41 (Rigaku OD, 2015)'
_computing_data_reduction 'CrysAlisPro 1.171.38.41 (Rigaku OD, 2015)'
_computing_molecular_graphics 'shelxe (Hubschle et al., 2011)'
_computing_publication_material 'SHELXL-2014/7 (Sheldrick, 2014)'
_computing_structure_refinement 'SHELXL-2014/7 (Sheldrick, 2014)'
_computing_structure_solution 'SHELXL-2014/5 (Sheldrick, 2014)'
_diffrn_ambient_environment N~2~
_diffrn_ambient_temperature 100.00(10)
_diffrn_detector 'CCD plate'
_diffrn_detector_area_resol_mean 5.3040
_diffrn_detector_type AtlasS2
_diffrn_measured_fraction_theta_full 0.999
_diffrn_measured_fraction_theta_max 0.987
_diffrn_measurement_device 'four-circle diffractometer'
_diffrn_measurement_device_type 'SuperNova, Dual, Cu at zero, AtlasS2'
_diffrn_radiation_monochromator mirror
_diffrn_radiation_probe x-ray
_diffrn_radiation_type 'Cu K\a'
_diffrn_radiation_wavelength 1.54184
_diffrn_reflns_av_R_equivalents 0.0369
_diffrn_reflns_av_unetI/netI 0.0414
_diffrn_reflns_Laue_measured_fraction_full 0.999
_diffrn_reflns_Laue_measured_fraction_max 0.987
_diffrn_reflns_limit_h_max 41
_diffrn_reflns_limit_h_min -44
_diffrn_reflns_limit_k_max 18
_diffrn_reflns_limit_k_min -18
_diffrn_reflns_limit_l_max 39
_diffrn_reflns_limit_l_min -38
_diffrn_reflns_number 81265
_diffrn_reflns_point_group_measured_fraction_full 0.996
_diffrn_reflns_point_group_measured_fraction_max 0.976
_diffrn_reflns_theta_full 67.684
_diffrn_reflns_theta_max 76.241
_diffrn_reflns_theta_min 3.656
_diffrn_source 'micro-focus sealed X-ray tube'
_diffrn_source_type 'SuperNova (Cu) X-ray Source'
_exptl_absorpt_coefficient_mu 20.267
_exptl_absorpt_correction_T_max 0.417
_exptl_absorpt_correction_T_min 0.078
_exptl_absorpt_correction_type gaussian
_exptl_absorpt_process_details
;
CrysAlisPro 1.171.38.41 (Rigaku Oxford Diffraction, 2015)
Numerical absorption correction based on gaussian integration over
            a multifaceted crystal model
Empirical absorption correction using spherical harmonics,
 implemented in SCALE3 ABSPACK scaling algorithm.
;
_exptl_crystal_colour colorless
_exptl_crystal_density_diffrn 1.638
_exptl_crystal_description block
_exptl_crystal_F_000 7516
_exptl_crystal_size_max 0.245
_exptl_crystal_size_mid 0.139
_exptl_crystal_size_min 0.068
_refine_diff_density_max 0.720
_refine_diff_density_min -0.661
_refine_diff_density_rms 0.107
_refine_ls_abs_structure_details
;
 Flack x determined using 8195 quotients [(I+)-(I-)]/[(I+)+(I-)]
 (Parsons, Flack and Wagner, Acta Cryst. B69 (2013) 249-259).
;
_refine_ls_abs_structure_Flack 0.264(9)
_refine_ls_extinction_method none
_refine_ls_goodness_of_fit_ref 1.027
_refine_ls_hydrogen_treatment constr
_refine_ls_matrix_type full
_refine_ls_number_parameters 2186
_refine_ls_number_reflns 32528
_refine_ls_number_restraints 1390
_refine_ls_restrained_S_all 1.021
_refine_ls_R_factor_all 0.0762
_refine_ls_R_factor_gt 0.0542
_refine_ls_shift/su_max 0.002
_refine_ls_shift/su_mean 0.000
_refine_ls_structure_factor_coef Fsqd
_refine_ls_weighting_details 'w=1/[\s^2^(Fo^2^)+(0.1042P)^2^+8.9141P] where P=(Fo^2^+2Fc^2^)/3'
_refine_ls_weighting_scheme calc
_refine_ls_wR_factor_gt 0.1650
_refine_ls_wR_factor_ref 0.1894
_reflns_Friedel_coverage 0.901
_reflns_Friedel_fraction_full 0.993
_reflns_Friedel_fraction_max 0.964
_reflns_number_gt 22204
_reflns_number_total 32528
_reflns_threshold_expression 'I > 2\s(I)'
_cod_data_source_file c6sc04288k2.cif
_cod_data_source_block exp_231_c
_cod_depositor_comments 'Adding full bibliography for 1544385--1544386.cif.'
_cod_original_formula_sum 'C114.70 H129.68 Br0.47 Cl3.14 I12 N24 O0.93 Zn6'
_cod_database_code 1544385
_shelx_shelxl_version_number 2014/7
_shelx_space_group_comment
;
The symmetry employed for this shelxl refinement is uniquely defined
by the following loop, which should always be used as a source of
symmetry information in preference to the above space-group names.
They are only intended as comments.
;

loop_
_space_group_symop_operation_xyz
'x, y, z'
'-x, y, -z'
'x+1/2, y+1/2, z'
'-x+1/2, y+1/2, -z'

loop_
_atom_site_label
_atom_site_type_symbol
_atom_site_fract_x
_atom_site_fract_y
_atom_site_fract_z
_atom_site_U_iso_or_equiv
_atom_site_adp_type
_atom_site_occupancy
_atom_site_site_symmetry_order
_atom_site_calc_flag
_atom_site_refinement_flags_posn
_atom_site_refinement_flags_adp
_atom_site_refinement_flags_occupancy
_atom_site_disorder_assembly
_atom_site_disorder_group
Zn1A Zn 0.6260(3) 0.4029(7) 0.3114(4) 0.107(4) Uani 0.64(3) 1 d . . P A 1
I21A I 0.6479(3) 0.4158(10) 0.2390(3) 0.155(4) Uani 0.64(3) 1 d . . P A 1
I22A I 0.6039(3) 0.2631(4) 0.3523(3) 0.128(2) Uani 0.64(3) 1 d . . P A 1
Zn1B Zn 0.6270(5) 0.3978(14) 0.3149(6) 0.082(5) Uani 0.36(3) 1 d . . P A 2
I21B I 0.6483(4) 0.3860(14) 0.2434(5) 0.122(4) Uani 0.36(3) 1 d . . P A 2
I22B I 0.6163(5) 0.2522(6) 0.3400(8) 0.158(5) Uani 0.36(3) 1 d . . P A 2
Zn2A Zn 0.3334(8) 0.6351(18) 0.4803(8) 0.068(5) Uani 0.30(2) 1 d . . P B 1
I23A I 0.2710(3) 0.7378(5) 0.4604(2) 0.066(2) Uani 0.30(2) 1 d . . P B 1
I24A I 0.3659(10) 0.6741(12) 0.5422(8) 0.206(8) Uani 0.30(2) 1 d . . P B 1
Zn2B Zn 0.3263(4) 0.6400(9) 0.4762(4) 0.092(3) Uani 0.70(2) 1 d . . P B 2
I23B I 0.2644(3) 0.7225(4) 0.4481(4) 0.128(2) Uani 0.70(2) 1 d . . P B 2
I24B I 0.37644(14) 0.6572(3) 0.55327(13) 0.0991(13) Uani 0.70(2) 1 d . . P B 2
Zn3A Zn 0.4169(6) -0.1238(12) 0.6582(6) 0.099(6) Uani 0.44(3) 1 d . . P C 1
I25A I 0.4743(4) -0.1582(11) 0.6246(4) 0.109(3) Uani 0.44(3) 1 d . . P C 1
I26A I 0.3871(2) -0.2478(5) 0.6946(3) 0.082(2) Uani 0.44(3) 1 d . . P C 1
Zn3B Zn 0.4203(3) -0.1278(9) 0.6561(4) 0.067(3) Uani 0.56(3) 1 d . . P C 2
I25B I 0.4788(3) -0.1450(7) 0.6206(2) 0.0960(16) Uani 0.56(3) 1 d . . P C 2
I26B I 0.3809(4) -0.2379(6) 0.6933(3) 0.133(3) Uani 0.56(3) 1 d . . P C 2
Zn4A Zn 0.3273(4) 0.3573(5) 0.9749(3) 0.115(3) Uani 0.663(17) 1 d . . P D 1
I27A I 0.27042(16) 0.2608(3) 0.95749(13) 0.0889(12) Uani 0.663(17) 1 d . . P D 1
I28A I 0.3712(3) 0.3320(4) 1.0506(2) 0.1185(16) Uani 0.663(17) 1 d . . P D 1
Zn4B Zn 0.3302(4) 0.3543(9) 0.9811(3) 0.057(3) Uani 0.337(17) 1 d . . P D 2
I27B I 0.2591(6) 0.2725(8) 0.9439(8) 0.178(6) Uani 0.337(17) 1 d . . P D 2
I28B I 0.3809(3) 0.3382(7) 1.0532(3) 0.091(3) Uani 0.337(17) 1 d . . P D 2
Zn5A Zn 0.4161(4) 1.1141(7) 1.1577(4) 0.084(3) Uani 0.68(2) 1 d . . P E 1
I29A I 0.47582(12) 1.1490(3) 1.12021(17) 0.0897(13) Uani 0.68(2) 1 d . . P E 1
I30A I 0.38422(17) 1.2392(4) 1.1931(3) 0.0980(13) Uani 0.68(2) 1 d . . P E 1
Zn5B Zn 0.4208(6) 1.1320(11) 1.1561(8) 0.062(3) Uani 0.32(2) 1 d . . P E 2
I29B I 0.4763(4) 1.1441(9) 1.1286(5) 0.199(9) Uani 0.32(2) 1 d . . P E 2
I30B I 0.3740(8) 1.2223(12) 1.1942(6) 0.151(6) Uani 0.32(2) 1 d . . P E 2
Zn6A Zn 0.1258(5) 1.0862(12) 0.8079(6) 0.098(5) Uani 0.53(3) 1 d . . P F 1
I31A I 0.1439(3) 1.1004(8) 0.7428(3) 0.122(2) Uani 0.53(3) 1 d . . P F 1
I32A I 0.1050(3) 1.2382(6) 0.8564(3) 0.1195(18) Uani 0.53(3) 1 d . . P F 1
Zn6B Zn 0.1247(3) 1.1004(10) 0.8172(5) 0.064(2) Uani 0.47(3) 1 d . . P F 2
I31B I 0.1506(5) 1.0781(16) 0.7372(5) 0.152(5) Uani 0.47(3) 1 d . . P F 2
I32B I 0.1107(5) 1.2314(5) 0.8417(7) 0.141(5) Uani 0.47(3) 1 d . . P F 2
N51 N 0.5800(5) 0.4869(11) 0.3088(5) 0.085(4) Uani 1 1 d . . . . .
N52 N 0.4310(5) 1.0116(9) 0.2015(4) 0.079(4) Uani 1 1 d . . . . .
N53 N 0.3608(5) 0.6555(10) 0.4289(5) 0.080(4) Uani 1 1 d . . . . .
N54 N 0.4764(4) 0.7258(9) 0.2781(4) 0.067(3) Uani 1 1 d . . . . .
N55 N 0.4247(4) 0.7724(10) 0.3111(5) 0.076(4) Uani 1 1 d . . . . .
N56 N 0.4615(4) 0.6430(10) 0.3374(5) 0.074(4) Uani 1 1 d . . . . .
N57 N 0.3151(5) 0.5023(9) 0.4737(5) 0.075(4) Uani 1 1 d . . . . .
N58 N 0.1673(4) -0.0367(8) 0.3585(5) 0.075(4) Uani 1 1 d . . . . .
N59 N 0.3801(4) -0.0597(9) 0.6082(4) 0.079(4) Uani 1 1 d . . . . .
N60 N 0.2652(4) 0.1849(8) 0.4413(4) 0.065(3) Uani 1 1 d . . . . .
N61 N 0.2786(3) 0.0456(7) 0.4788(4) 0.059(3) Uani 1 1 d . . . . .
N62 N 0.3179(4) 0.1724(8) 0.5014(4) 0.066(3) Uani 1 1 d . . . . .
N63 N 0.4323(4) -0.0217(10) 0.7013(5) 0.078(4) Uani 1 1 d . . . . .
N64 N 0.5790(4) 0.5071(10) 0.8093(5) 0.079(4) Uani 1 1 d . . . . .
N65 N 0.3603(6) 0.3403(11) 0.9307(6) 0.094(5) Uani 1 1 d . . . . .
N66 N 0.4762(4) 0.2711(9) 0.7775(4) 0.065(3) Uani 1 1 d . . . . .
N67 N 0.4609(4) 0.3550(10) 0.8364(5) 0.074(4) Uani 1 1 d . . . . .
N68 N 0.4251(4) 0.2233(9) 0.8111(4) 0.064(3) Uani 1 1 d . . . . .
N69 N 0.3164(5) 0.4927(8) 0.9727(6) 0.083(4) Uani 1 1 d . . . . .
N70 N 0.3776(5) 1.0525(8) 1.1095(5) 0.080(4) Uani 1 1 d . . . . .
N71 N 0.1684(4) 1.0276(10) 0.8577(4) 0.076(4) Uani 1 1 d . . . . .
N72 N 0.3184(4) 0.8201(7) 1.0012(4) 0.067(3) Uani 1 1 d . . . . .
N73 N 0.2795(4) 0.9495(8) 0.9783(4) 0.071(4) Uani 1 1 d . . . . .
N74 N 0.2648(4) 0.8103(8) 0.9404(4) 0.066(3) Uani 1 1 d . . . . .
C101 C 0.5637(8) 0.4964(18) 0.3429(8) 0.141(11) Uani 1 1 d . . . . .
H101 H 0.5723 0.4584 0.3667 0.169 Uiso 1 1 calc R U . . .
C102 C 0.5349(6) 0.5579(16) 0.3467(6) 0.100(6) Uani 1 1 d . . . . .
H102 H 0.5284 0.5716 0.3735 0.120 Uiso 1 1 calc R U . . .
C103 C 0.5159(5) 0.5986(12) 0.3066(6) 0.075(4) Uani 1 1 d . . . . .
C104 C 0.5322(5) 0.5866(13) 0.2700(5) 0.076(4) Uani 1 1 d . . . . .
H104 H 0.5224 0.6164 0.2438 0.091 Uiso 1 1 calc R U . . .
C105 C 0.5631(5) 0.5294(12) 0.2739(5) 0.074(4) Uani 1 1 d . . . . .
H105 H 0.5730 0.5201 0.2487 0.089 Uiso 1 1 calc R U . . .
C106 C 0.4607(6) 0.9608(13) 0.2028(5) 0.083(5) Uani 1 1 d . . . . .
H106 H 0.4777 0.9738 0.1843 0.100 Uiso 1 1 calc R U . . .
C107 C 0.4682(5) 0.8874(11) 0.2306(5) 0.075(5) Uani 1 1 d . . . . .
H107 H 0.4914 0.8560 0.2331 0.091 Uiso 1 1 calc R U . . .
C108 C 0.4422(5) 0.8617(10) 0.2536(5) 0.068(4) Uani 1 1 d . . . . .
C109 C 0.4113(7) 0.9211(16) 0.2516(7) 0.107(7) Uani 1 1 d . . . . .
H109 H 0.3931 0.9099 0.2689 0.129 Uiso 1 1 calc R U . . .
C110 C 0.4069(7) 0.9934(14) 0.2258(8) 0.103(7) Uani 1 1 d . . . . .
H110 H 0.3858 1.0314 0.2255 0.124 Uiso 1 1 calc R U . . .
C111 C 0.3930(8) 0.607(2) 0.4274(9) 0.140(12) Uani 1 1 d . . . . .
H111 H 0.3977 0.5569 0.4454 0.168 Uiso 1 1 calc R U . . .
C112 C 0.4174(8) 0.624(2) 0.4036(8) 0.139(11) Uani 1 1 d . . . . .
H112 H 0.4416 0.5964 0.4089 0.166 Uiso 1 1 calc R U . . .
C113 C 0.4076(6) 0.6846(11) 0.3698(5) 0.076(5) Uani 1 1 d . . . . .
C114 C 0.3749(6) 0.7341(14) 0.3661(8) 0.109(7) Uani 1 1 d . . . . .
H114 H 0.3668 0.7755 0.3437 0.131 Uiso 1 1 calc R U . . .
C115 C 0.3538(6) 0.7163(17) 0.4006(7) 0.104(7) Uani 1 1 d . . . . .
H115 H 0.3329 0.7539 0.4018 0.125 Uiso 1 1 calc R U . . .
C116 C 0.4816(5) 0.6583(11) 0.3071(5) 0.069(4) Uani 1 1 d . . . . .
C117 C 0.4477(5) 0.7824(11) 0.2828(5) 0.067(4) Uani 1 1 d . . . . .
C118 C 0.4316(5) 0.7018(11) 0.3374(5) 0.067(4) Uani 1 1 d . . . . .
C119 C 0.3409(6) 0.4447(14) 0.4957(8) 0.098(6) Uani 1 1 d . . . . .
H119 H 0.3640 0.4679 0.5118 0.117 Uiso 1 1 calc R U . . .
C120 C 0.3357(6) 0.3545(13) 0.4962(7) 0.094(6) Uani 1 1 d . . . . .
H120 H 0.3539 0.3171 0.5134 0.112 Uiso 1 1 calc R U . . .
C121 C 0.3015(5) 0.3192(10) 0.4694(5) 0.068(4) Uani 1 1 d . . . . .
C122 C 0.2774(6) 0.3759(11) 0.4455(6) 0.082(5) Uani 1 1 d . . . . .
H122 H 0.2548 0.3552 0.4272 0.098 Uiso 1 1 calc R U . . .
C123 C 0.2863(6) 0.4683(12) 0.4480(6) 0.084(5) Uani 1 1 d . . . . .
H123 H 0.2697 0.5071 0.4295 0.101 Uiso 1 1 calc R U . . .
C124 C 0.1735(6) 0.0484(13) 0.3541(6) 0.088(5) Uani 1 1 d . . . . .
H124 H 0.1575 0.0796 0.3315 0.106 Uiso 1 1 calc R U . . .
C125 C 0.2045(5) 0.0976(11) 0.3832(6) 0.088(6) Uani 1 1 d . . . . .
H125 H 0.2087 0.1585 0.3791 0.105 Uiso 1 1 calc R U . . .
C126 C 0.2265(5) 0.0512(9) 0.4159(5) 0.067(4) Uani 1 1 d . . . . .
C127 C 0.2190(5) -0.0387(10) 0.4226(5) 0.082(5) Uani 1 1 d . . . . .
H127 H 0.2342 -0.0706 0.4455 0.098 Uiso 1 1 calc R U . . .
C128 C 0.1879(5) -0.0807(11) 0.3938(5) 0.077(4) Uani 1 1 d . . . . .
H128 H 0.1815 -0.1398 0.3991 0.093 Uiso 1 1 calc R U . . .
C129 C 0.3518(5) -0.0995(11) 0.5828(5) 0.075(4) Uani 1 1 d . . . . .
H129 H 0.3477 -0.1602 0.5874 0.090 Uiso 1 1 calc R U . . .
C130 C 0.3268(5) -0.0557(10) 0.5482(4) 0.070(4) Uani 1 1 d . . . . .
H130 H 0.3066 -0.0866 0.5302 0.084 Uiso 1 1 calc R U . . .
C131 C 0.3330(5) 0.0346(9) 0.5417(5) 0.071(4) Uani 1 1 d . . . . .
C132 C 0.3641(7) 0.0743(12) 0.5676(7) 0.114(8) Uani 1 1 d . . . . .
H132 H 0.3713 0.1329 0.5623 0.137 Uiso 1 1 calc R U . . .
C133 C 0.3844(8) 0.0259(13) 0.6017(8) 0.141(12) Uani 1 1 d . . . . .
H133 H 0.4029 0.0565 0.6221 0.169 Uiso 1 1 calc R U . . .
C134 C 0.2951(4) 0.2190(9) 0.4714(4) 0.056(3) Uani 1 1 d . . . . .
C135 C 0.2598(4) 0.0960(9) 0.4477(5) 0.064(4) Uani 1 1 d . . . . .
C136 C 0.3082(5) 0.0869(8) 0.5058(5) 0.063(4) Uani 1 1 d . . . . .
C137 C 0.4043(7) 0.0053(16) 0.7251(7) 0.107(7) Uani 1 1 d . . . . .
H137 H 0.3816 -0.0281 0.7222 0.129 Uiso 1 1 calc R U . . .
C138 C 0.4090(6) 0.0810(14) 0.7535(7) 0.093(6) Uani 1 1 d . . . . .
H138 H 0.3908 0.0963 0.7701 0.111 Uiso 1 1 calc R U . . .
C139 C 0.4424(5) 0.1307(11) 0.7548(5) 0.070(4) Uani 1 1 d . . . . .
C140 C 0.4702(5) 0.1091(12) 0.7285(5) 0.074(4) Uani 1 1 d . . . . .
H140 H 0.4914 0.1462 0.7279 0.089 Uiso 1 1 calc R U . . .
C141 C 0.4641(4) 0.0314(10) 0.7041(5) 0.068(4) Uani 1 1 d . . . . .
H141 H 0.4830 0.0142 0.6886 0.081 Uiso 1 1 calc R U . . .
C142 C 0.5642(6) 0.4610(13) 0.7712(6) 0.086(5) Uani 1 1 d . . . . .
H142 H 0.5751 0.4659 0.7464 0.103 Uiso 1 1 calc R U . . .
C143 C 0.5314(5) 0.4055(12) 0.7717(6) 0.076(4) Uani 1 1 d . . . . .
H143 H 0.5205 0.3738 0.7464 0.091 Uiso 1 1 calc R U . . .
C144 C 0.5155(4) 0.3970(11) 0.8071(5) 0.069(4) Uani 1 1 d . . . . .
C145 C 0.5316(7) 0.4431(18) 0.8444(6) 0.119(9) Uani 1 1 d . . . . .
H145 H 0.5197 0.4428 0.8685 0.142 Uiso 1 1 calc R U . . .
C146 C 0.5649(5) 0.4891(16) 0.8456(6) 0.097(6) Uani 1 1 d . . . . .
H146 H 0.5787 0.5093 0.8726 0.116 Uiso 1 1 calc R U . . .
C147 C 0.3481(7) 0.2831(14) 0.8945(7) 0.094(5) Uani 1 1 d . . . . .
H147 H 0.3240 0.2551 0.8901 0.113 Uiso 1 1 calc R U . . .
C148 C 0.3717(6) 0.2699(15) 0.8668(6) 0.093(6) Uani 1 1 d . . . . .
H148 H 0.3637 0.2281 0.8446 0.112 Uiso 1 1 calc R U . . .
C149 C 0.4068(5) 0.3118(12) 0.8676(6) 0.079(5) Uani 1 1 d . . . . .
C150 C 0.4139(8) 0.3786(15) 0.8987(10) 0.137(11) Uani 1 1 d . . . . .
H150 H 0.4342 0.4187 0.8988 0.165 Uiso 1 1 calc R U . . .
C151 C 0.3897(9) 0.3874(18) 0.9320(8) 0.127(9) Uani 1 1 d . . . . .
H151 H 0.3966 0.4293 0.9544 0.153 Uiso 1 1 calc R U . . .
C152 C 0.4482(5) 0.2147(10) 0.7824(4) 0.066(4) Uani 1 1 d . . . . .
C153 C 0.4829(4) 0.3385(10) 0.8069(5) 0.064(4) Uani 1 1 d . . . . .
C154 C 0.4329(5) 0.2979(12) 0.8367(6) 0.075(4) Uani 1 1 d . . . . .
C155 C 0.3405(6) 0.5492(10) 0.9978(7) 0.099(7) Uani 1 1 d . . . . .
H155 H 0.3624 0.5269 1.0167 0.119 Uiso 1 1 calc R U . . .
C156 C 0.3332(7) 0.6431(11) 0.9963(7) 0.100(7) Uani 1 1 d . . . . .
H156 H 0.3503 0.6814 1.0144 0.120 Uiso 1 1 calc R U . . .
C157 C 0.3024(5) 0.6773(9) 0.9696(6) 0.071(4) Uani 1 1 d . . . . .
C158 C 0.2761(6) 0.6175(11) 0.9437(7) 0.082(5) Uani 1 1 d . . . . .
H158 H 0.2542 0.6389 0.9243 0.098 Uiso 1 1 calc R U . . .
C159 C 0.2838(6) 0.5245(12) 0.9480(7) 0.088(6) Uani 1 1 d . . . . .
H159 H 0.2655 0.4841 0.9332 0.106 Uiso 1 1 calc R U . . .
C160 C 0.3854(8) 0.9667(13) 1.1027(8) 0.137(12) Uani 1 1 d . . . . .
H160 H 0.4073 0.9399 1.1196 0.165 Uiso 1 1 calc R U . . .
C161 C 0.3610(8) 0.9164(14) 1.0705(8) 0.145(13) Uani 1 1 d . . . . .
H161 H 0.3636 0.8542 1.0698 0.174 Uiso 1 1 calc R U . . .
C162 C 0.3328(4) 0.9598(9) 1.0394(5) 0.065(4) Uani 1 1 d . . . . .
C163 C 0.3260(5) 1.0481(11) 1.0474(6) 0.082(5) Uani 1 1 d . . . . .
H163 H 0.3060 1.0783 1.0288 0.098 Uiso 1 1 calc R U . . .
C164 C 0.3482(5) 1.0935(9) 1.0825(5) 0.073(4) Uani 1 1 d . . . . .
H164 H 0.3426 1.1534 1.0875 0.088 Uiso 1 1 calc R U . . .
C165 C 0.1771(5) 0.9405(10) 0.8522(6) 0.089(6) Uani 1 1 d . . . . .
H165 H 0.1636 0.9102 0.8276 0.106 Uiso 1 1 calc R U . . .
C166 C 0.2036(5) 0.8969(11) 0.8795(5) 0.078(5) Uani 1 1 d . . . . .
H166 H 0.2069 0.8356 0.8754 0.094 Uiso 1 1 calc R U . . .
C167 C 0.2275(5) 0.9414(10) 0.9157(5) 0.066(4) Uani 1 1 d . . . . .
C168 C 0.2191(5) 1.0322(11) 0.9192(6) 0.085(5) Uani 1 1 d . . . . .
H168 H 0.2326 1.0655 0.9428 0.102 Uiso 1 1 calc R U . . .
C169 C 0.1921(5) 1.0716(11) 0.8894(7) 0.092(6) Uani 1 1 d . . . . .
H169 H 0.1895 1.1338 0.8908 0.111 Uiso 1 1 calc R U . . .
C170 C 0.2940(6) 0.7755(10) 0.9680(6) 0.076(5) Uani 1 1 d . . . . .
C171 C 0.3090(5) 0.9069(10) 1.0028(5) 0.066(4) Uani 1 1 d . . . . .
C172 C 0.2580(4) 0.8970(9) 0.9457(5) 0.059(3) Uani 1 1 d . . . . .
O201 O 0.1812(12) 0.491(3) 0.2567(14) 0.172(13) Uani 0.465(5) 1 d D U P G 3
C202 C 0.1771(17) 0.425(3) 0.2219(14) 0.157(15) Uani 0.465(5) 1 d D U P G 3
H202 H 0.1508 0.4008 0.2134 0.188 Uiso 0.465(5) 1 calc R U P G 3
C203 C 0.1918(14) 0.468(4) 0.1840(16) 0.184(18) Uani 0.465(5) 1 d D U P G 3
C204 C 0.2243(19) 0.536(5) 0.194(2) 0.20(2) Uani 0.465(5) 1 d D U P G 3
H20A H 0.2171 0.5893 0.2079 0.243 Uiso 0.465(5) 1 calc R U P G 3
H20B H 0.2341 0.5518 0.1678 0.243 Uiso 0.465(5) 1 calc R U P G 3
C205 C 0.2522(17) 0.475(4) 0.225(2) 0.182(19) Uani 0.465(5) 1 d D U P G 3
H20C H 0.2735 0.5139 0.2389 0.218 Uiso 0.465(5) 1 calc R U P G 3
H20D H 0.2629 0.4336 0.2068 0.218 Uiso 0.465(5) 1 calc R U P G 3
C206 C 0.2748(15) 0.373(3) 0.3015(15) 0.177(17) Uani 0.465(5) 1 d D U P G 3
C207 C 0.2927(10) 0.449(4) 0.3341(15) 0.159(16) Uani 0.465(5) 1 d D U P G 3
C208 C 0.2779(16) 0.533(4) 0.3356(18) 0.157(16) Uani 0.465(5) 1 d D U P G 3
H208 H 0.2940 0.5753 0.3519 0.189 Uiso 0.465(5) 1 calc R U P G 3
C209 C 0.2374(16) 0.564(4) 0.313(2) 0.173(16) Uani 0.465(5) 1 d D U P G 3
H209 H 0.2236 0.5816 0.3360 0.208 Uiso 0.465(5) 1 calc R U P G 3
C210 C 0.2170(13) 0.479(4) 0.2904(13) 0.155(14) Uani 0.465(5) 1 d D U P G 3
C211 C 0.2412(14) 0.417(4) 0.2636(14) 0.170(15) Uani 0.465(5) 1 d D U P G 3
C212 C 0.2077(14) 0.354(3) 0.2433(19) 0.162(17) Uani 0.465(5) 1 d D U P G 3
H21A H 0.1986 0.3190 0.2655 0.195 Uiso 0.465(5) 1 calc R U P G 3
H21B H 0.2148 0.3141 0.2216 0.195 Uiso 0.465(5) 1 calc R U P G 3
C213 C 0.195(2) 0.430(6) 0.139(2) 0.21(3) Uani 0.465(5) 1 d D U P G 3
H21C H 0.1747 0.3858 0.1297 0.309 Uiso 0.465(5) 1 calc R U P G 3
H21D H 0.1914 0.4780 0.1174 0.309 Uiso 0.465(5) 1 calc R U P G 3
H21E H 0.2196 0.4026 0.1403 0.309 Uiso 0.465(5) 1 calc R U P G 3
Cl21 Cl 0.1494(8) 0.538(2) 0.1630(7) 0.231(12) Uani 0.465(5) 1 d D U P G 3
C215 C 0.264(2) 0.293(4) 0.3265(16) 0.17(2) Uani 0.465(5) 1 d D U P G 3
H21F H 0.2532 0.2470 0.3061 0.252 Uiso 0.465(5) 1 calc R U P G 3
H21G H 0.2870 0.2704 0.3457 0.252 Uiso 0.465(5) 1 calc R U P G 3
H21H H 0.2455 0.3111 0.3435 0.252 Uiso 0.465(5) 1 calc R U P G 3
C216 C 0.302(2) 0.326(5) 0.271(2) 0.20(3) Uani 0.465(5) 1 d D U P G 3
H21I H 0.3111 0.3704 0.2536 0.304 Uiso 0.465(5) 1 calc R U P G 3
H21J H 0.3240 0.2977 0.2902 0.304 Uiso 0.465(5) 1 calc R U P G 3
H21K H 0.2874 0.2809 0.2530 0.304 Uiso 0.465(5) 1 calc R U P G 3
Br21 Br 0.3434(3) 0.4284(11) 0.3682(3) 0.250(6) Uani 0.465(5) 1 d D U P G 3
O218 O 0.2409(18) 0.641(4) 0.287(2) 0.26(2) Uani 0.465(5) 1 d D U P G 3
C219 C 0.209(3) 0.693(5) 0.267(3) 0.33(5) Uani 0.465(5) 1 d D U P G 3
H21L H 0.2176 0.7421 0.2516 0.501 Uiso 0.465(5) 1 calc R U P G 3
H21M H 0.1913 0.6559 0.2470 0.501 Uiso 0.465(5) 1 calc R U P G 3
H21N H 0.1959 0.7160 0.2892 0.501 Uiso 0.465(5) 1 calc R U P G 3
C220 C 0.2031(17) 0.449(4) 0.3314(16) 0.133(17) Uani 0.465(5) 1 d D U P G 3
H22A H 0.2250 0.4404 0.3551 0.200 Uiso 0.465(5) 1 calc R U P G 3
H22B H 0.1863 0.4943 0.3396 0.200 Uiso 0.465(5) 1 calc R U P G 3
H22C H 0.1890 0.3936 0.3255 0.200 Uiso 0.465(5) 1 calc R U P G 3
C90A C 0.4315(19) 0.871(5) 0.463(2) 0.24(3) Uani 0.465(5) 1 d D U P G 3
H90A H 0.4328 0.8060 0.4587 0.289 Uiso 0.465(5) 1 calc R U P G 3
H90B H 0.4563 0.8919 0.4789 0.289 Uiso 0.465(5) 1 calc R U P G 3
C91A C 0.3987(19) 0.895(4) 0.4856(18) 0.165(18) Uani 0.465(5) 1 d D U P G 3
H91A H 0.4080 0.9365 0.5098 0.197 Uiso 0.465(5) 1 calc R U P G 3
H91B H 0.3884 0.8421 0.4971 0.197 Uiso 0.465(5) 1 calc R U P G 3
C92A C 0.3671(14) 0.942(4) 0.450(2) 0.19(2) Uani 0.465(5) 1 d D U P G 3
H92A H 0.3645 0.9111 0.4219 0.231 Uiso 0.465(5) 1 calc R U P G 3
H92B H 0.3421 0.9414 0.4586 0.231 Uiso 0.465(5) 1 calc R U P G 3
C93A C 0.382(2) 1.039(4) 0.447(2) 0.23(2) Uani 0.465(5) 1 d D U P G 3
H93A H 0.3633 1.0764 0.4280 0.272 Uiso 0.465(5) 1 calc R U P G 3
H93B H 0.3890 1.0668 0.4759 0.272 Uiso 0.465(5) 1 calc R U P G 3
C94A C 0.418(2) 1.021(4) 0.427(3) 0.29(3) Uani 0.465(5) 1 d D U P G 3
H94A H 0.4414 1.0397 0.4479 0.345 Uiso 0.465(5) 1 calc R U P G 3
H94B H 0.4165 1.0554 0.4005 0.345 Uiso 0.465(5) 1 calc R U P G 3
C95A C 0.420(2) 0.919(5) 0.418(2) 0.28(3) Uani 0.465(5) 1 d D U P G 3
H95A H 0.4390 0.9077 0.3999 0.333 Uiso 0.465(5) 1 calc R U P G 3
H95B H 0.3948 0.8982 0.4020 0.333 Uiso 0.465(5) 1 calc R U P G 3
C90B C 0.4610(18) 0.115(6) 0.3798(16) 0.25(3) Uani 0.465(5) 1 d D U P G 3
H90C H 0.4514 0.1689 0.3917 0.298 Uiso 0.465(5) 1 calc R U P G 3
H90D H 0.4494 0.0630 0.3908 0.298 Uiso 0.465(5) 1 calc R U P G 3
C91B C 0.5059(18) 0.111(5) 0.394(2) 0.24(3) Uani 0.465(5) 1 d D U P G 3
H91C H 0.5151 0.0490 0.3942 0.289 Uiso 0.465(5) 1 calc R U P G 3
H91D H 0.5148 0.1370 0.4227 0.289 Uiso 0.465(5) 1 calc R U P G 3
C92B C 0.5197(17) 0.167(6) 0.358(3) 0.27(3) Uani 0.465(5) 1 d D U P G 3
H92C H 0.5186 0.1303 0.3318 0.328 Uiso 0.465(5) 1 calc R U P G 3
H92D H 0.5464 0.1856 0.3683 0.328 Uiso 0.465(5) 1 calc R U P G 3
C93B C 0.493(2) 0.251(4) 0.347(3) 0.25(3) Uani 0.465(5) 1 d D U P G 3
H93C H 0.4861 0.2750 0.3728 0.301 Uiso 0.465(5) 1 calc R U P G 3
H93D H 0.5063 0.2973 0.3332 0.301 Uiso 0.465(5) 1 calc R U P G 3
C94B C 0.457(2) 0.217(4) 0.314(2) 0.24(3) Uani 0.465(5) 1 d D U P G 3
H94C H 0.4610 0.2178 0.2840 0.291 Uiso 0.465(5) 1 calc R U P G 3
H94D H 0.4344 0.2535 0.3154 0.291 Uiso 0.465(5) 1 calc R U P G 3
C95B C 0.4505(14) 0.117(3) 0.3285(14) 0.17(2) Uani 0.465(5) 1 d D U P G 3
H95C H 0.4237 0.0991 0.3181 0.209 Uiso 0.465(5) 1 calc R U P G 3
H95D H 0.4670 0.0760 0.3164 0.209 Uiso 0.465(5) 1 calc R U P G 3
C90C C 0.5802(16) 0.664(5) 0.175(2) 0.22(2) Uani 0.465(5) 1 d D U P G 3
H90E H 0.6044 0.6352 0.1722 0.261 Uiso 0.465(5) 1 calc R U P G 3
H90F H 0.5813 0.6792 0.2053 0.261 Uiso 0.465(5) 1 calc R U P G 3
C91C C 0.546(2) 0.601(4) 0.1577(16) 0.16(2) Uani 0.465(5) 1 d D U P G 3
H91E H 0.5432 0.5558 0.1793 0.198 Uiso 0.465(5) 1 calc R U P G 3
H91F H 0.5484 0.5722 0.1306 0.198 Uiso 0.465(5) 1 calc R U P G 3
C92C C 0.5112(16) 0.666(5) 0.150(2) 0.23(3) Uani 0.465(5) 1 d D U P G 3
H92E H 0.5060 0.6859 0.1198 0.273 Uiso 0.465(5) 1 calc R U P G 3
H92F H 0.4884 0.6346 0.1552 0.273 Uiso 0.465(5) 1 calc R U P G 3
C93C C 0.518(2) 0.749(5) 0.180(2) 0.25(3) Uani 0.465(5) 1 d D U P G 3
H93E H 0.5260 0.7299 0.2100 0.303 Uiso 0.465(5) 1 calc R U P G 3
H93F H 0.4932 0.7809 0.1773 0.303 Uiso 0.465(5) 1 calc R U P G 3
C94C C 0.548(3) 0.814(4) 0.168(3) 0.27(3) Uani 0.465(5) 1 d D U P G 3
H94E H 0.5638 0.8422 0.1939 0.326 Uiso 0.465(5) 1 calc R U P G 3
H94F H 0.5363 0.8610 0.1477 0.326 Uiso 0.465(5) 1 calc R U P G 3
C95C C 0.573(2) 0.749(5) 0.145(3) 0.26(3) Uani 0.465(5) 1 d D U P G 3
H95E H 0.5594 0.7339 0.1161 0.316 Uiso 0.465(5) 1 calc R U P G 3
H95F H 0.5977 0.7772 0.1435 0.316 Uiso 0.465(5) 1 calc R U P G 3
C90E C 0.109(2) 0.590(4) 0.0351(17) 0.23(2) Uani 0.535(5) 1 d D U P G 4
H90G H 0.1025 0.6493 0.0448 0.279 Uiso 0.535(5) 1 calc R U P G 4
H90H H 0.1099 0.5960 0.0043 0.279 Uiso 0.535(5) 1 calc R U P G 4
C92E C 0.1530(17) 0.495(5) 0.093(2) 0.26(3) Uani 0.535(5) 1 d D U P G 4
H92G H 0.1755 0.5043 0.1165 0.310 Uiso 0.535(5) 1 calc R U P G 4
H92H H 0.1556 0.4370 0.0796 0.310 Uiso 0.535(5) 1 calc R U P G 4
C91E C 0.1500(18) 0.569(4) 0.060(2) 0.22(2) Uani 0.535(5) 1 d D U P G 4
H91G H 0.1654 0.5522 0.0382 0.263 Uiso 0.535(5) 1 calc R U P G 4
H91H H 0.1613 0.6232 0.0742 0.263 Uiso 0.535(5) 1 calc R U P G 4
C93E C 0.115(2) 0.498(6) 0.112(2) 0.31(3) Uani 0.535(5) 1 d D U P G 4
H93G H 0.1180 0.4575 0.1367 0.377 Uiso 0.535(5) 1 calc R U P G 4
H93H H 0.1114 0.5581 0.1216 0.377 Uiso 0.535(5) 1 calc R U P G 4
C94E C 0.080(2) 0.470(6) 0.077(3) 0.31(3) Uani 0.535(5) 1 d D U P G 4
H94G H 0.0570 0.4721 0.0898 0.378 Uiso 0.535(5) 1 calc R U P G 4
H94H H 0.0833 0.4080 0.0682 0.378 Uiso 0.535(5) 1 calc R U P G 4
C95E C 0.0744(19) 0.531(7) 0.037(3) 0.30(3) Uani 0.535(5) 1 d D U P G 4
H95G H 0.0690 0.4938 0.0106 0.358 Uiso 0.535(5) 1 calc R U P G 4
H95H H 0.0519 0.5687 0.0366 0.358 Uiso 0.535(5) 1 calc R U P G 4
C90F C 0.520(2) 0.726(7) 0.494(4) 0.21(4) Uani 0.268(3) 1 d D U P G -4
H90I H 0.5450 0.6978 0.4982 0.248 Uiso 0.268(3) 1 calc R U P G -4
H90J H 0.5099 0.7331 0.4627 0.248 Uiso 0.268(3) 1 calc R U P G -4
C91F C 0.492(3) 0.665(6) 0.513(5) 0.20(4) Uani 0.268(3) 1 d D U P G -4
H91I H 0.5050 0.6413 0.5416 0.242 Uiso 0.268(3) 1 calc R U P G -4
H91J H 0.4831 0.6156 0.4938 0.242 Uiso 0.268(3) 1 calc R U P G -4
C92F C 0.458(3) 0.726(7) 0.519(5) 0.23(4) Uani 0.268(3) 1 d D U P G -4
H92I H 0.4339 0.6908 0.5140 0.279 Uiso 0.268(3) 1 calc R U P G -4
H92J H 0.4621 0.7498 0.5485 0.279 Uiso 0.268(3) 1 calc R U P G -4
C93F C 0.453(2) 0.804(7) 0.486(5) 0.25(4) Uani 0.268(3) 1 d D U P G -4
H93I H 0.4550 0.7819 0.4568 0.298 Uiso 0.268(3) 1 calc R U P G -4
H93J H 0.4280 0.8326 0.4834 0.298 Uiso 0.268(3) 1 calc R U P G -4
C94F C 0.486(3) 0.873(5) 0.501(7) 0.25(4) Uani 0.268(3) 1 d D U P G -4
H94I H 0.4800 0.9079 0.5260 0.304 Uiso 0.268(3) 1 calc R U P G -4
H94J H 0.4878 0.9147 0.4779 0.304 Uiso 0.268(3) 1 calc R U P G -4
C95F C 0.524(2) 0.819(7) 0.516(5) 0.23(4) Uani 0.268(3) 1 d D U P G -4
H95I H 0.5451 0.8515 0.5077 0.272 Uiso 0.268(3) 1 calc R U P G -4
H95J H 0.5295 0.8122 0.5477 0.272 Uiso 0.268(3) 1 calc R U P G -4
C90G C 0.263(2) 0.826(5) 0.193(4) 0.27(3) Uani 0.465(5) 1 d D U P G 3
H90K H 0.2702 0.7832 0.1724 0.329 Uiso 0.465(5) 1 calc R U P G 3
H90L H 0.2510 0.7937 0.2135 0.329 Uiso 0.465(5) 1 calc R U P G 3
C91G C 0.2348(16) 0.896(6) 0.168(3) 0.22(3) Uani 0.465(5) 1 d D U P G 3
H91K H 0.2126 0.9015 0.1819 0.258 Uiso 0.465(5) 1 calc R U P G 3
H91L H 0.2256 0.8759 0.1380 0.258 Uiso 0.465(5) 1 calc R U P G 3
C92G C 0.2545(15) 0.990(5) 0.168(2) 0.23(2) Uani 0.465(5) 1 d D U P G 3
H92K H 0.2378 1.0279 0.1465 0.274 Uiso 0.465(5) 1 calc R U P G 3
H92L H 0.2568 1.0170 0.1963 0.274 Uiso 0.465(5) 1 calc R U P G 3
C93G C 0.2946(13) 0.986(5) 0.1561(12) 0.163(19) Uani 0.465(5) 1 d D U P G 3
H93K H 0.2920 0.9793 0.1246 0.196 Uiso 0.465(5) 1 calc R U P G 3
H93L H 0.3083 1.0423 0.1647 0.196 Uiso 0.465(5) 1 calc R U P G 3
C94G C 0.3178(15) 0.908(5) 0.180(3) 0.24(3) Uani 0.465(5) 1 d D U P G 3
H94K H 0.3444 0.9272 0.1904 0.283 Uiso 0.465(5) 1 calc R U P G 3
H94L H 0.3180 0.8593 0.1590 0.283 Uiso 0.465(5) 1 calc R U P G 3
C95G C 0.301(2) 0.874(6) 0.218(2) 0.26(3) Uani 0.465(5) 1 d D U P G 3
H95K H 0.2944 0.9236 0.2362 0.310 Uiso 0.465(5) 1 calc R U P G 3
H95L H 0.3179 0.8326 0.2368 0.310 Uiso 0.465(5) 1 calc R U P G 3
C90H C 0.499(2) 0.287(5) -0.0096(12) 0.14(2) Uani 0.232(3) 1 d D U P G -3
H90M H 0.4736 0.2762 -0.0275 0.166 Uiso 0.232(3) 1 calc R U P G -3
H90N H 0.5157 0.2363 -0.0132 0.166 Uiso 0.232(3) 1 calc R U P G -3
C91H C 0.496(2) 0.296(5) 0.0382(15) 0.15(2) Uani 0.232(3) 1 d D U P G -3
H91M H 0.5218 0.3104 0.0557 0.182 Uiso 0.232(3) 1 calc R U P G -3
H91N H 0.4881 0.2390 0.0486 0.182 Uiso 0.232(3) 1 calc R U P G -3
C92H C 0.468(2) 0.369(6) 0.043(3) 0.17(3) Uani 0.232(3) 1 d D U P G -3
H92M H 0.4417 0.3504 0.0288 0.200 Uiso 0.232(3) 1 calc R U P G -3
H92N H 0.4674 0.3767 0.0744 0.200 Uiso 0.232(3) 1 calc R U P G -3
C93H C 0.476(2) 0.459(5) 0.025(3) 0.13(2) Uani 0.232(3) 1 d D U P G -3
H93M H 0.4531 0.4810 0.0051 0.161 Uiso 0.232(3) 1 calc R U P G -3
H93N H 0.4828 0.5023 0.0487 0.161 Uiso 0.232(3) 1 calc R U P G -3
C94H C 0.5091(18) 0.458(5) 0.000(3) 0.15(3) Uani 0.232(3) 1 d D U P G -3
H94M H 0.5048 0.5065 -0.0212 0.183 Uiso 0.232(3) 1 calc R U P G -3
H94N H 0.5329 0.4715 0.0208 0.183 Uiso 0.232(3) 1 calc R U P G -3
C95H C 0.516(2) 0.374(6) -0.0240(19) 0.15(3) Uani 0.232(3) 1 d D U P G -3
H95M H 0.5438 0.3656 -0.0208 0.185 Uiso 0.232(3) 1 calc R U P G -3
H95N H 0.5053 0.3824 -0.0550 0.185 Uiso 0.232(3) 1 calc R U P G -3
C90I C 0.566(3) 0.056(6) 0.0819(19) 0.16(3) Uani 0.232(3) 1 d D U P G -3
H90O H 0.5576 0.0471 0.1091 0.193 Uiso 0.232(3) 1 calc R U P G -3
H90P H 0.5943 0.0671 0.0888 0.193 Uiso 0.232(3) 1 calc R U P G -3
C91I C 0.557(3) -0.027(5) 0.052(3) 0.18(3) Uani 0.232(3) 1 d D U P G -3
H91O H 0.5669 -0.0808 0.0678 0.215 Uiso 0.232(3) 1 calc R U P G -3
H91P H 0.5292 -0.0329 0.0423 0.215 Uiso 0.232(3) 1 calc R U P G -3
C92I C 0.576(3) -0.016(6) 0.012(3) 0.18(3) Uani 0.232(3) 1 d D U P G -3
H92O H 0.5980 -0.0554 0.0142 0.211 Uiso 0.232(3) 1 calc R U P G -3
H92P H 0.5573 -0.0318 -0.0149 0.211 Uiso 0.232(3) 1 calc R U P G -3
C93I C 0.589(3) 0.082(7) 0.008(3) 0.16(3) Uani 0.232(3) 1 d D U P G -3
H93O H 0.6116 0.0938 0.0309 0.191 Uiso 0.232(3) 1 calc R U P G -3
H93P H 0.5963 0.0909 -0.0201 0.191 Uiso 0.232(3) 1 calc R U P G -3
C94I C 0.557(3) 0.149(6) 0.012(3) 0.16(3) Uani 0.232(3) 1 d D U P G -3
H94O H 0.5663 0.2103 0.0103 0.188 Uiso 0.232(3) 1 calc R U P G -3
H94P H 0.5347 0.1403 -0.0114 0.188 Uiso 0.232(3) 1 calc R U P G -3
C95I C 0.545(2) 0.136(5) 0.056(2) 0.14(2) Uani 0.232(3) 1 d D U P G -3
H95O H 0.5174 0.1259 0.0514 0.163 Uiso 0.232(3) 1 calc R U P G -3
H95P H 0.5509 0.1905 0.0737 0.163 Uiso 0.232(3) 1 calc R U P G -3
C90J C 0.427(3) 0.389(6) 0.512(4) 0.23(4) Uani 0.232(3) 1 d D U P G -3
H90Q H 0.4379 0.4488 0.5130 0.273 Uiso 0.232(3) 1 calc R U P G -3
H90R H 0.3994 0.3956 0.5125 0.273 Uiso 0.232(3) 1 calc R U P G -3
C91J C 0.446(3) 0.338(9) 0.552(3) 0.21(3) Uani 0.232(3) 1 d D U P G -3
H91Q H 0.4315 0.3455 0.5752 0.251 Uiso 0.232(3) 1 calc R U P G -3
H91R H 0.4720 0.3627 0.5631 0.251 Uiso 0.232(3) 1 calc R U P G -3
C92J C 0.450(3) 0.237(9) 0.544(4) 0.22(4) Uani 0.232(3) 1 d D U P G -3
H92Q H 0.4747 0.2255 0.5350 0.269 Uiso 0.232(3) 1 calc R U P G -3
H92R H 0.4506 0.2036 0.5710 0.269 Uiso 0.232(3) 1 calc R U P G -3
C93J C 0.417(3) 0.204(7) 0.508(4) 0.22(4) Uani 0.232(3) 1 d D U P G -3
H93Q H 0.3923 0.2176 0.5168 0.269 Uiso 0.232(3) 1 calc R U P G -3
H93R H 0.4184 0.1388 0.5056 0.269 Uiso 0.232(3) 1 calc R U P G -3
C94J C 0.417(3) 0.247(7) 0.464(3) 0.21(3) Uani 0.232(3) 1 d D U P G -3
H94Q H 0.3915 0.2432 0.4454 0.249 Uiso 0.232(3) 1 calc R U P G -3
H94R H 0.4349 0.2139 0.4495 0.249 Uiso 0.232(3) 1 calc R U P G -3
C95J C 0.430(3) 0.346(7) 0.468(3) 0.21(3) Uani 0.232(3) 1 d D U P G -3
H95Q H 0.4564 0.3505 0.4640 0.252 Uiso 0.232(3) 1 calc R U P G -3
H95R H 0.4137 0.3800 0.4441 0.252 Uiso 0.232(3) 1 calc R U P G -3
C90K C 0.431(3) 0.208(5) 0.333(3) 0.33(3) Uani 0.535(5) 1 d D U P G 4
H90S H 0.4535 0.2214 0.3564 0.393 Uiso 0.535(5) 1 calc R U P G 4
H90T H 0.4311 0.2510 0.3096 0.393 Uiso 0.535(5) 1 calc R U P G 4
C91K C 0.4365(17) 0.112(6) 0.3153(18) 0.26(3) Uani 0.535(5) 1 d D U P G 4
H91S H 0.4175 0.1027 0.2884 0.313 Uiso 0.535(5) 1 calc R U P G 4
H91T H 0.4621 0.1069 0.3085 0.313 Uiso 0.535(5) 1 calc R U P G 4
C92K C 0.432(3) 0.039(5) 0.348(3) 0.33(4) Uani 0.535(5) 1 d D U P G 4
H92S H 0.4552 0.0359 0.3708 0.400 Uiso 0.535(5) 1 calc R U P G 4
H92T H 0.4283 -0.0185 0.3333 0.400 Uiso 0.535(5) 1 calc R U P G 4
C93K C 0.397(3) 0.056(6) 0.370(3) 0.37(4) Uani 0.535(5) 1 d D U P G 4
H93S H 0.3971 0.0110 0.3926 0.444 Uiso 0.535(5) 1 calc R U P G 4
H93T H 0.3733 0.0498 0.3483 0.444 Uiso 0.535(5) 1 calc R U P G 4
C94K C 0.399(3) 0.151(8) 0.391(2) 0.38(4) Uani 0.535(5) 1 d D U P G 4
H94S H 0.4232 0.1607 0.4110 0.462 Uiso 0.535(5) 1 calc R U P G 4
H94T H 0.3777 0.1586 0.4067 0.462 Uiso 0.535(5) 1 calc R U P G 4
C95K C 0.394(3) 0.217(6) 0.351(3) 0.36(4) Uani 0.535(5) 1 d D U P G 4
H95S H 0.3714 0.2004 0.3284 0.435 Uiso 0.535(5) 1 calc R U P G 4
H95T H 0.3905 0.2783 0.3600 0.435 Uiso 0.535(5) 1 calc R U P G 4
C90L C 0.2694(19) -0.036(6) 0.312(3) 0.28(3) Uani 0.465(5) 1 d D U P G 3
H90U H 0.2656 0.0282 0.3162 0.340 Uiso 0.465(5) 1 calc R U P G 3
H90V H 0.2449 -0.0615 0.2972 0.340 Uiso 0.465(5) 1 calc R U P G 3
C91L C 0.285(2) -0.083(4) 0.356(3) 0.25(3) Uani 0.465(5) 1 d D U P G 3
H91U H 0.2642 -0.0836 0.3730 0.297 Uiso 0.465(5) 1 calc R U P G 3
H91V H 0.2912 -0.1446 0.3509 0.297 Uiso 0.465(5) 1 calc R U P G 3
C92L C 0.320(2) -0.035(4) 0.3829(18) 0.21(2) Uani 0.465(5) 1 d D U P G 3
H92U H 0.3322 -0.0711 0.4080 0.254 Uiso 0.465(5) 1 calc R U P G 3
H92V H 0.3131 0.0229 0.3935 0.254 Uiso 0.465(5) 1 calc R U P G 3
C93L C 0.3490(17) -0.022(6) 0.352(2) 0.28(3) Uani 0.465(5) 1 d D U P G 3
H93U H 0.3700 0.0169 0.3662 0.342 Uiso 0.465(5) 1 calc R U P G 3
H93V H 0.3602 -0.0796 0.3471 0.342 Uiso 0.465(5) 1 calc R U P G 3
C94L C 0.332(2) 0.019(6) 0.306(3) 0.30(3) Uani 0.465(5) 1 d D U P G 3
H94U H 0.3517 0.0283 0.2894 0.357 Uiso 0.465(5) 1 calc R U P G 3
H94V H 0.3195 0.0769 0.3095 0.357 Uiso 0.465(5) 1 calc R U P G 3
C95L C 0.301(3) -0.050(7) 0.283(2) 0.31(3) Uani 0.465(5) 1 d D U P G 3
H95U H 0.3112 -0.1112 0.2860 0.373 Uiso 0.465(5) 1 calc R U P G 3
H95V H 0.2914 -0.0359 0.2527 0.373 Uiso 0.465(5) 1 calc R U P G 3
C90M C 0.247(2) 0.721(4) 0.184(2) 0.28(3) Uani 0.535(5) 1 d D U P G 4
H90W H 0.2411 0.6963 0.1546 0.339 Uiso 0.535(5) 1 calc R U P G 4
H90X H 0.2371 0.6810 0.2038 0.339 Uiso 0.535(5) 1 calc R U P G 4
C91M C 0.2917(19) 0.735(5) 0.200(3) 0.31(3) Uani 0.535(5) 1 d D U P G 4
H91W H 0.2973 0.7612 0.2288 0.368 Uiso 0.535(5) 1 calc R U P G 4
H91X H 0.3050 0.6773 0.2008 0.368 Uiso 0.535(5) 1 calc R U P G 4
C92M C 0.3052(17) 0.797(6) 0.167(3) 0.31(3) Uani 0.535(5) 1 d D U P G 4
H92W H 0.3332 0.8034 0.1748 0.372 Uiso 0.535(5) 1 calc R U P G 4
H92X H 0.2991 0.7694 0.1379 0.372 Uiso 0.535(5) 1 calc R U P G 4
C93M C 0.2870(19) 0.891(5) 0.164(3) 0.28(3) Uani 0.535(5) 1 d D U P G 4
H93W H 0.2962 0.9269 0.1419 0.331 Uiso 0.535(5) 1 calc R U P G 4
H93X H 0.2935 0.9213 0.1918 0.331 Uiso 0.535(5) 1 calc R U P G 4
C94M C 0.2422(19) 0.876(5) 0.150(2) 0.28(3) Uani 0.535(5) 1 d D U P G 4
H94W H 0.2287 0.9334 0.1481 0.341 Uiso 0.535(5) 1 calc R U P G 4
H94X H 0.2357 0.8469 0.1215 0.341 Uiso 0.535(5) 1 calc R U P G 4
C95M C 0.2300(15) 0.817(5) 0.185(2) 0.24(3) Uani 0.535(5) 1 d D U P G 4
H95W H 0.2019 0.8131 0.1799 0.287 Uiso 0.535(5) 1 calc R U P G 4
H95X H 0.2391 0.8432 0.2139 0.287 Uiso 0.535(5) 1 calc R U P G 4
C90N C 0.5720(18) 0.656(7) 0.110(3) 0.34(4) Uani 0.535(5) 1 d D U P G 4
H90Y H 0.5646 0.7178 0.1147 0.413 Uiso 0.535(5) 1 calc R U P G 4
H90Z H 0.5492 0.6246 0.0946 0.413 Uiso 0.535(5) 1 calc R U P G 4
C91N C 0.604(3) 0.656(7) 0.082(2) 0.34(4) Uani 0.535(5) 1 d D U P G 4
H91Y H 0.5936 0.6800 0.0530 0.407 Uiso 0.535(5) 1 calc R U P G 4
H91Z H 0.6129 0.5950 0.0789 0.407 Uiso 0.535(5) 1 calc R U P G 4
C92N C 0.638(3) 0.716(6) 0.107(3) 0.31(3) Uani 0.535(5) 1 d D U P G 4
H92Y H 0.6559 0.7309 0.0887 0.369 Uiso 0.535(5) 1 calc R U P G 4
H92Z H 0.6278 0.7711 0.1177 0.369 Uiso 0.535(5) 1 calc R U P G 4
C93N C 0.6555(17) 0.653(6) 0.145(3) 0.29(3) Uani 0.535(5) 1 d D U P G 4
H93Y H 0.6803 0.6767 0.1605 0.352 Uiso 0.535(5) 1 calc R U P G 4
H93Z H 0.6597 0.5937 0.1339 0.352 Uiso 0.535(5) 1 calc R U P G 4
C94N C 0.626(3) 0.648(7) 0.1763(19) 0.31(3) Uani 0.535(5) 1 d D U P G 4
H94Y H 0.6371 0.6102 0.2011 0.374 Uiso 0.535(5) 1 calc R U P G 4
H94Z H 0.6231 0.7081 0.1875 0.374 Uiso 0.535(5) 1 calc R U P G 4
C95N C 0.586(3) 0.612(7) 0.155(3) 0.33(4) Uani 0.535(5) 1 d D U P G 4
H95Y H 0.5876 0.5470 0.1508 0.400 Uiso 0.535(5) 1 calc R U P G 4
H95Z H 0.5678 0.6234 0.1735 0.400 Uiso 0.535(5) 1 calc R U P G 4
Cl60 Cl 0.2007(9) 0.526(3) 0.3408(13) 0.307(18) Uani 0.535(5) 1 d D U P G 4
C601 C 0.201(2) 0.641(4) 0.326(4) 0.40(4) Uani 0.535(5) 1 d D U P G 4
H60A H 0.2018 0.6449 0.2951 0.484 Uiso 0.535(5) 1 calc R U P G 4
H60B H 0.1763 0.6675 0.3295 0.484 Uiso 0.535(5) 1 calc R U P G 4
Cl61 Cl 0.2530(15) 0.783(5) 0.322(2) 0.73(5) Uani 0.535(5) 1 d D U P G 4
C602 C 0.235(2) 0.697(4) 0.353(3) 0.45(4) Uani 0.535(5) 1 d D U P G 4
H60C H 0.2558 0.6568 0.3653 0.537 Uiso 0.535(5) 1 calc R U P G 4
H60D H 0.2258 0.7253 0.3775 0.537 Uiso 0.535(5) 1 calc R U P G 4
Cl70 Cl 0.4563(17) 0.400(3) 0.3516(12) 0.23(2) Uani 0.268(3) 1 d D U P G -4
C701 C 0.496(3) 0.372(6) 0.394(3) 0.25(4) Uani 0.268(3) 1 d D U P G -4
H70A H 0.4953 0.3073 0.3979 0.303 Uiso 0.268(3) 1 calc R U P G -4
H70B H 0.5194 0.3848 0.3828 0.303 Uiso 0.268(3) 1 calc R U P G -4
Cl71 Cl 0.539(2) 0.486(4) 0.4644(10) 0.31(3) Uani 0.268(3) 1 d D U P G -4
C702 C 0.502(3) 0.414(9) 0.440(2) 0.26(4) Uani 0.268(3) 1 d D U P G -4
H70C H 0.5025 0.3643 0.4600 0.318 Uiso 0.268(3) 1 calc R U P G -4
H70D H 0.4780 0.4468 0.4404 0.318 Uiso 0.268(3) 1 calc R U P G -4
Cl80 Cl 0.507(2) 0.794(6) 0.119(2) 0.69(5) Uani 0.535(5) 1 d D U P G 4
C801 C 0.470(4) 0.714(10) 0.104(4) 0.63(6) Uani 0.535(5) 1 d D U P G 4
H80A H 0.4795 0.6583 0.1185 0.759 Uiso 0.535(5) 1 calc R U P G 4
H80B H 0.4486 0.7337 0.1170 0.759 Uiso 0.535(5) 1 calc R U P G 4
Cl81 Cl 0.4496(16) 0.575(6) 0.038(2) 0.66(5) Uani 0.535(5) 1 d D U P G 4
C802 C 0.452(4) 0.688(6) 0.056(5) 0.62(6) Uani 0.535(5) 1 d D U P G 4
H80C H 0.4660 0.7214 0.0372 0.746 Uiso 0.535(5) 1 calc R U P G 4
H80D H 0.4255 0.7113 0.0498 0.746 Uiso 0.535(5) 1 calc R U P G 4

loop_
_atom_site_aniso_label
_atom_site_aniso_U_11
_atom_site_aniso_U_22
_atom_site_aniso_U_33
_atom_site_aniso_U_23
_atom_site_aniso_U_13
_atom_site_aniso_U_12
Zn1A 0.097(5) 0.055(4) 0.133(6) -0.034(3) -0.060(4) 0.018(3)
I21A 0.142(4) 0.184(8) 0.116(3) -0.078(4) -0.026(3) 0.050(4)
I22A 0.156(4) 0.0477(16) 0.150(3) 0.0060(17) -0.037(3) -0.0069(19)
Zn1B 0.092(9) 0.071(9) 0.077(6) -0.014(5) 0.001(6) 0.020(6)
I21B 0.091(4) 0.150(9) 0.122(5) -0.064(5) 0.014(4) 0.007(4)
I22B 0.126(6) 0.056(2) 0.239(10) -0.038(5) -0.088(6) 0.008(3)
Zn2A 0.078(6) 0.038(6) 0.077(7) 0.014(5) -0.010(6) -0.001(4)
I23A 0.089(3) 0.030(2) 0.080(3) 0.0012(15) 0.021(2) 0.0059(16)
I24A 0.42(2) 0.080(6) 0.139(9) -0.039(6) 0.111(11) -0.102(9)
Zn2B 0.131(8) 0.037(2) 0.119(7) 0.004(4) 0.053(5) 0.004(4)
I23B 0.168(4) 0.052(2) 0.189(5) 0.029(3) 0.091(4) 0.027(2)
I24B 0.151(3) 0.0573(14) 0.0817(14) -0.0049(10) 0.0074(16) -0.0061(16)
Zn3A 0.156(13) 0.033(5) 0.077(7) -0.017(4) -0.044(7) 0.015(6)
I25A 0.129(5) 0.088(4) 0.086(3) -0.014(3) -0.036(4) 0.040(4)
I26A 0.086(4) 0.051(3) 0.101(3) 0.0028(18) 0.002(2) 0.0057(19)
Zn3B 0.078(4) 0.051(5) 0.062(4) 0.001(3) -0.011(3) 0.012(3)
I25B 0.126(3) 0.082(3) 0.081(2) 0.0069(18) 0.022(3) 0.0319(18)
I26B 0.212(7) 0.0418(19) 0.114(3) 0.0097(16) -0.042(4) -0.020(3)
Zn4A 0.182(8) 0.030(2) 0.155(7) -0.004(3) 0.083(6) 0.010(3)
I27A 0.119(2) 0.0443(12) 0.108(2) -0.0151(11) 0.0342(17) -0.0123(13)
I28A 0.178(5) 0.070(2) 0.115(3) 0.022(2) 0.048(3) 0.030(2)
Zn4B 0.079(5) 0.038(4) 0.048(3) -0.003(2) 0.000(3) 0.000(3)
I27B 0.174(9) 0.057(4) 0.350(15) -0.081(7) 0.167(10) -0.049(5)
I28B 0.113(4) 0.059(3) 0.081(3) 0.004(2) -0.025(4) -0.008(3)
Zn5A 0.132(5) 0.027(3) 0.072(3) 0.009(2) -0.029(3) -0.023(3)
I29A 0.113(2) 0.0761(16) 0.0689(15) 0.0061(13) -0.0082(13) -0.0258(14)
I30A 0.132(3) 0.0404(18) 0.1054(18) -0.0014(14) -0.0151(14) 0.0040(14)
Zn5B 0.084(6) 0.017(5) 0.071(4) 0.009(4) -0.014(4) -0.017(4)
I29B 0.269(13) 0.164(8) 0.112(6) 0.079(6) -0.084(7) -0.146(10)
I30B 0.284(17) 0.046(5) 0.102(4) -0.005(3) -0.011(8) 0.039(7)
Zn6A 0.117(7) 0.056(5) 0.095(8) 0.005(4) -0.036(5) -0.020(4)
I31A 0.113(3) 0.160(4) 0.092(2) 0.054(2) 0.016(2) 0.029(4)
I32A 0.161(4) 0.061(3) 0.123(3) -0.0203(19) -0.005(4) 0.025(2)
Zn6B 0.065(4) 0.045(4) 0.070(4) 0.003(3) -0.012(3) -0.004(3)
I31B 0.123(6) 0.201(11) 0.119(5) 0.062(6) -0.008(4) -0.044(6)
I32B 0.163(7) 0.0482(17) 0.162(8) -0.024(3) -0.085(6) 0.029(3)
N51 0.083(10) 0.071(9) 0.088(9) 0.000(8) -0.010(8) -0.008(7)
N52 0.118(12) 0.040(6) 0.066(7) 0.008(5) -0.013(7) 0.005(7)
N53 0.097(10) 0.050(7) 0.090(9) 0.010(7) 0.009(7) -0.003(7)
N54 0.075(8) 0.056(7) 0.061(6) 0.007(5) -0.010(6) -0.003(6)
N55 0.082(9) 0.059(8) 0.076(8) 0.007(6) -0.011(7) -0.002(7)
N56 0.081(9) 0.062(8) 0.075(7) 0.019(6) 0.005(7) 0.004(7)
N57 0.094(10) 0.047(7) 0.088(8) 0.004(6) 0.027(8) -0.003(7)
N58 0.096(9) 0.035(6) 0.083(8) -0.009(5) -0.009(7) 0.009(6)
N59 0.104(10) 0.037(6) 0.077(7) 0.000(5) -0.027(7) 0.003(6)
N60 0.075(8) 0.036(6) 0.080(7) 0.006(5) 0.006(6) 0.007(5)
N61 0.068(7) 0.035(5) 0.066(6) -0.009(5) -0.008(5) 0.006(5)
N62 0.083(8) 0.031(5) 0.077(7) 0.005(5) -0.004(6) 0.001(5)
N63 0.085(9) 0.062(8) 0.077(8) -0.008(6) -0.010(7) 0.002(7)
N64 0.074(9) 0.055(7) 0.093(9) -0.003(7) -0.019(7) -0.014(6)
N65 0.123(13) 0.051(8) 0.111(11) -0.013(8) 0.034(10) -0.005(8)
N66 0.078(8) 0.047(6) 0.063(6) -0.007(5) -0.004(6) -0.002(6)
N67 0.075(8) 0.050(7) 0.089(8) -0.011(6) -0.003(7) 0.004(6)
N68 0.069(7) 0.050(7) 0.067(6) -0.007(5) 0.001(6) -0.001(6)
N69 0.111(12) 0.029(6) 0.106(10) -0.008(6) 0.017(9) -0.003(6)
N70 0.110(10) 0.033(6) 0.083(8) 0.009(5) -0.016(7) -0.010(6)
N71 0.068(8) 0.062(8) 0.083(8) 0.015(6) -0.021(6) -0.016(6)
N72 0.079(8) 0.028(5) 0.082(7) 0.003(5) -0.012(6) -0.005(5)
N73 0.096(9) 0.031(5) 0.072(7) -0.005(5) -0.014(6) -0.009(6)
N74 0.085(9) 0.034(6) 0.067(6) 0.001(5) -0.015(6) -0.007(5)
C101 0.17(2) 0.132(19) 0.124(16) 0.073(14) 0.030(15) 0.097(17)
C102 0.106(14) 0.101(14) 0.081(10) 0.001(9) -0.008(9) 0.028(11)
C103 0.077(10) 0.054(9) 0.088(10) 0.008(8) 0.000(8) 0.005(7)
C104 0.090(12) 0.065(10) 0.066(8) 0.007(7) -0.001(8) 0.000(9)
C105 0.078(10) 0.066(9) 0.071(8) -0.016(7) -0.001(7) -0.003(7)
C106 0.105(13) 0.073(11) 0.062(8) 0.023(7) -0.006(8) -0.005(10)
C107 0.082(10) 0.051(8) 0.079(9) 0.019(7) -0.018(8) 0.006(7)
C108 0.081(10) 0.045(7) 0.067(7) 0.008(6) -0.012(7) -0.001(7)
C109 0.129(17) 0.086(13) 0.113(14) 0.036(12) 0.039(13) 0.042(12)
C110 0.116(15) 0.066(11) 0.136(17) 0.043(12) 0.044(14) 0.030(10)
C111 0.145(19) 0.14(2) 0.16(2) 0.093(18) 0.091(18) 0.068(17)
C112 0.137(19) 0.17(2) 0.118(14) 0.092(17) 0.038(14) 0.066(17)
C113 0.105(13) 0.053(9) 0.071(8) 0.013(7) 0.016(8) 0.000(8)
C114 0.120(15) 0.073(11) 0.151(18) 0.045(11) 0.069(14) 0.024(10)
C115 0.093(12) 0.112(16) 0.112(13) 0.051(12) 0.031(10) 0.027(11)
C116 0.073(9) 0.054(8) 0.071(8) 0.004(7) -0.005(7) 0.010(7)
C117 0.066(9) 0.052(8) 0.074(8) 0.003(7) -0.007(7) 0.002(7)
C118 0.069(9) 0.050(8) 0.078(8) 0.009(6) 0.005(7) 0.000(6)
C119 0.098(13) 0.063(11) 0.127(16) 0.012(11) 0.010(11) -0.001(10)
C120 0.093(12) 0.048(9) 0.120(14) 0.008(9) -0.025(10) -0.004(8)
C121 0.081(10) 0.044(7) 0.075(9) 0.000(6) 0.009(8) 0.002(7)
C122 0.100(12) 0.040(8) 0.095(11) 0.002(7) -0.006(9) 0.011(8)
C123 0.111(14) 0.043(8) 0.093(11) 0.018(8) 0.006(10) 0.014(8)
C124 0.096(12) 0.067(10) 0.083(9) 0.006(8) -0.025(8) 0.003(8)
C125 0.103(12) 0.037(7) 0.098(11) -0.004(7) -0.037(9) 0.005(7)
C126 0.089(10) 0.031(6) 0.070(8) -0.006(6) -0.012(7) 0.007(6)
C127 0.100(12) 0.039(7) 0.084(9) -0.007(6) -0.033(8) 0.006(7)
C128 0.086(10) 0.048(7) 0.082(8) -0.010(6) -0.019(7) 0.005(7)
C129 0.095(11) 0.042(7) 0.074(8) -0.003(6) -0.017(8) 0.005(7)
C130 0.101(11) 0.037(7) 0.061(7) 0.003(5) -0.006(7) -0.003(7)
C131 0.094(11) 0.029(6) 0.080(9) -0.004(6) -0.008(8) 0.014(6)
C132 0.139(17) 0.038(8) 0.128(15) 0.012(9) -0.062(13) -0.019(9)
C133 0.17(2) 0.048(10) 0.145(18) 0.004(11) -0.106(17) -0.012(12)
C134 0.067(8) 0.033(6) 0.063(6) -0.004(5) 0.000(6) -0.003(5)
C135 0.069(9) 0.036(6) 0.078(8) -0.010(6) -0.002(7) 0.000(6)
C136 0.081(9) 0.024(5) 0.074(8) -0.002(5) -0.006(7) 0.004(5)
C137 0.133(18) 0.091(14) 0.095(12) -0.024(11) 0.016(12) -0.049(13)
C138 0.103(13) 0.069(10) 0.106(13) -0.029(10) 0.021(10) -0.026(9)
C139 0.091(11) 0.052(8) 0.056(7) -0.005(6) -0.009(7) 0.000(7)
C140 0.073(9) 0.062(9) 0.078(9) -0.001(7) -0.006(7) 0.014(7)
C141 0.071(8) 0.045(7) 0.075(8) -0.004(6) -0.017(6) 0.008(6)
C142 0.087(11) 0.070(10) 0.092(10) -0.020(8) -0.003(9) -0.012(9)
C143 0.076(10) 0.059(9) 0.085(10) -0.015(8) -0.006(8) -0.012(8)
C144 0.067(9) 0.058(9) 0.069(8) -0.011(7) -0.017(7) 0.005(7)
C145 0.122(16) 0.15(2) 0.082(10) -0.065(12) 0.019(10) -0.060(15)
C146 0.090(12) 0.120(16) 0.071(8) -0.008(9) -0.006(8) -0.012(10)
C147 0.119(14) 0.067(10) 0.099(11) -0.007(8) 0.030(11) -0.007(9)
C148 0.095(12) 0.100(14) 0.077(9) -0.021(9) 0.000(8) -0.009(10)
C149 0.079(11) 0.054(9) 0.095(11) -0.007(8) 0.002(9) 0.004(7)
C150 0.16(2) 0.072(11) 0.20(3) -0.054(14) 0.09(2) -0.044(13)
C151 0.18(2) 0.096(15) 0.121(15) -0.050(13) 0.079(17) -0.043(16)
C152 0.083(9) 0.049(8) 0.054(6) -0.009(6) -0.014(7) -0.003(7)
C153 0.071(9) 0.046(7) 0.066(7) -0.012(6) -0.007(7) 0.005(6)
C154 0.083(11) 0.056(9) 0.073(9) -0.006(7) -0.010(8) 0.004(8)
C155 0.136(16) 0.028(7) 0.112(13) -0.008(7) -0.024(11) 0.018(8)
C156 0.127(16) 0.031(7) 0.124(15) -0.015(8) -0.015(12) 0.008(8)
C157 0.098(12) 0.023(6) 0.087(10) -0.008(6) 0.005(9) -0.007(6)
C158 0.088(11) 0.041(8) 0.106(12) -0.021(8) -0.004(9) 0.002(7)
C159 0.109(14) 0.039(8) 0.105(13) -0.004(8) -0.005(11) -0.012(8)
C160 0.17(2) 0.042(9) 0.151(19) -0.018(11) -0.087(17) 0.027(11)
C161 0.18(2) 0.042(9) 0.16(2) -0.023(11) -0.100(18) 0.014(11)
C162 0.079(9) 0.035(6) 0.065(7) -0.001(5) -0.020(6) -0.001(6)
C163 0.088(11) 0.041(7) 0.095(10) 0.006(7) -0.033(9) 0.006(7)
C164 0.103(11) 0.026(6) 0.078(8) -0.007(6) -0.012(8) 0.001(6)
C165 0.104(12) 0.038(7) 0.098(10) 0.003(6) -0.041(9) -0.018(7)
C166 0.105(12) 0.043(7) 0.073(8) -0.010(6) -0.015(8) -0.009(7)
C167 0.072(9) 0.047(7) 0.070(8) 0.004(6) -0.002(7) -0.015(6)
C168 0.095(12) 0.041(8) 0.102(11) -0.010(7) -0.021(9) -0.016(8)
C169 0.099(12) 0.038(7) 0.117(12) -0.007(7) -0.034(10) -0.003(7)
C170 0.098(12) 0.036(7) 0.088(10) -0.007(6) 0.002(9) -0.012(7)
C171 0.077(9) 0.043(7) 0.068(7) 0.002(6) -0.005(7) -0.009(6)
C172 0.070(8) 0.035(6) 0.064(7) -0.004(5) -0.002(6) -0.010(5)
O201 0.17(3) 0.15(3) 0.20(3) -0.02(2) 0.06(2) 0.04(2)
C202 0.18(3) 0.16(3) 0.14(3) -0.02(3) 0.05(3) 0.04(3)
C203 0.20(4) 0.21(4) 0.14(3) -0.01(3) 0.04(3) 0.04(3)
C204 0.19(4) 0.26(5) 0.16(4) -0.03(4) 0.03(3) -0.02(4)
C205 0.17(4) 0.21(4) 0.18(4) 0.01(4) 0.07(3) -0.02(3)
C206 0.20(4) 0.15(3) 0.18(3) -0.03(3) 0.04(3) 0.01(3)
C207 0.17(3) 0.18(4) 0.13(3) -0.05(3) 0.04(3) -0.02(3)
C208 0.16(3) 0.18(4) 0.14(3) -0.03(3) 0.07(3) -0.05(3)
C209 0.16(3) 0.15(3) 0.23(4) 0.03(3) 0.09(3) -0.01(3)
C210 0.14(3) 0.16(3) 0.18(3) -0.01(3) 0.07(2) 0.03(2)
C211 0.15(3) 0.17(3) 0.19(3) -0.02(3) 0.05(3) 0.00(3)
C212 0.17(4) 0.17(4) 0.16(3) 0.00(3) 0.05(3) 0.00(3)
C213 0.17(5) 0.29(8) 0.17(5) -0.03(6) 0.06(4) 0.03(6)
Cl21 0.27(2) 0.28(3) 0.164(14) 0.029(16) 0.080(16) 0.12(2)
C215 0.28(6) 0.14(4) 0.10(3) 0.03(3) 0.07(4) 0.03(4)
C216 0.22(6) 0.17(5) 0.26(7) 0.04(5) 0.15(5) 0.07(5)
Br21 0.215(9) 0.365(17) 0.178(7) -0.089(10) 0.060(7) -0.050(10)
O218 0.26(5) 0.15(3) 0.38(6) 0.05(4) 0.10(4) 0.02(4)
C219 0.26(8) 0.16(6) 0.54(11) 0.06(7) -0.01(8) 0.13(6)
C220 0.13(4) 0.17(5) 0.11(3) 0.03(3) 0.03(3) -0.01(4)
C90A 0.31(5) 0.16(4) 0.24(5) 0.02(4) 0.03(5) -0.04(4)
C91A 0.23(4) 0.11(3) 0.20(4) 0.01(3) 0.14(4) 0.01(3)
C92A 0.26(5) 0.15(4) 0.21(4) -0.01(3) 0.17(4) 0.02(4)
C93A 0.27(5) 0.22(5) 0.23(4) -0.02(4) 0.16(4) 0.03(4)
C94A 0.33(5) 0.24(5) 0.28(5) -0.01(5) 0.04(5) -0.03(5)
C95A 0.32(5) 0.20(5) 0.28(5) 0.01(5) 0.00(5) -0.06(5)
C90B 0.27(5) 0.25(5) 0.25(5) -0.01(4) 0.11(4) 0.07(4)
C91B 0.23(5) 0.28(5) 0.25(5) -0.05(4) 0.12(4) 0.05(4)
C92B 0.27(5) 0.28(5) 0.28(5) -0.04(5) 0.07(5) 0.06(5)
C93B 0.24(5) 0.29(5) 0.24(5) -0.03(5) 0.10(4) 0.05(4)
C94B 0.27(5) 0.28(5) 0.22(4) 0.05(4) 0.14(4) 0.04(4)
C95B 0.21(4) 0.19(4) 0.17(3) 0.07(3) 0.16(3) 0.10(3)
C90C 0.23(5) 0.29(6) 0.14(3) 0.01(4) 0.05(4) -0.01(4)
C91C 0.19(4) 0.25(5) 0.065(18) 0.01(3) 0.04(2) -0.04(4)
C92C 0.26(5) 0.28(6) 0.14(3) 0.05(4) 0.03(4) -0.04(4)
C93C 0.26(5) 0.32(6) 0.17(4) 0.07(4) 0.02(4) -0.04(5)
C94C 0.23(5) 0.38(6) 0.21(5) 0.04(5) 0.04(4) 0.01(5)
C95C 0.25(5) 0.35(6) 0.18(4) 0.00(4) 0.02(4) -0.01(5)
C90E 0.33(5) 0.20(4) 0.21(4) -0.12(3) 0.17(4) -0.11(4)
C92E 0.31(5) 0.25(5) 0.27(5) -0.07(4) 0.20(4) 0.01(4)
C91E 0.31(5) 0.16(4) 0.25(4) -0.09(3) 0.21(4) -0.03(4)
C93E 0.37(6) 0.29(5) 0.30(5) -0.06(5) 0.10(5) -0.03(5)
C94E 0.37(6) 0.29(5) 0.29(6) -0.06(5) 0.09(5) -0.07(5)
C95E 0.37(6) 0.27(5) 0.27(5) -0.08(5) 0.11(5) -0.09(5)
C90F 0.14(5) 0.29(7) 0.18(6) 0.03(5) 0.00(5) 0.02(5)
C91F 0.11(5) 0.28(7) 0.18(6) 0.02(5) -0.04(4) -0.01(5)
C92F 0.16(5) 0.30(7) 0.21(6) -0.01(6) -0.04(5) -0.03(5)
C93F 0.19(6) 0.31(7) 0.22(6) 0.00(6) -0.01(6) -0.02(5)
C94F 0.20(6) 0.34(7) 0.21(6) -0.01(6) 0.02(6) 0.02(5)
C95F 0.17(5) 0.31(7) 0.20(6) 0.01(6) 0.03(5) 0.06(5)
C90G 0.24(5) 0.32(6) 0.25(5) 0.00(5) 0.05(4) -0.01(5)
C91G 0.18(4) 0.30(6) 0.18(4) -0.01(5) 0.08(4) -0.01(4)
C92G 0.19(4) 0.33(6) 0.15(3) -0.02(4) 0.00(3) -0.01(4)
C93G 0.09(2) 0.32(6) 0.069(17) 0.02(3) -0.011(16) -0.02(3)
C94G 0.14(4) 0.33(6) 0.21(4) -0.01(4) -0.01(3) -0.01(4)
C95G 0.18(4) 0.33(6) 0.26(5) 0.01(5) 0.03(4) -0.01(5)
C90H 0.10(4) 0.27(6) 0.03(3) -0.01(3) 0.00(4) -0.01(4)
C91H 0.11(4) 0.25(6) 0.09(3) 0.00(4) 0.00(4) -0.05(4)
C92H 0.13(4) 0.22(6) 0.13(4) 0.00(4) -0.01(4) -0.03(4)
C93H 0.10(4) 0.19(5) 0.09(4) 0.03(4) -0.01(3) -0.02(4)
C94H 0.10(5) 0.23(5) 0.11(4) 0.01(4) -0.04(4) 0.03(4)
C95H 0.10(4) 0.25(6) 0.09(3) -0.02(4) -0.03(3) 0.01(4)
C90I 0.15(5) 0.20(6) 0.14(4) -0.04(4) 0.05(4) -0.04(4)
C91I 0.17(5) 0.22(6) 0.15(5) -0.03(5) 0.04(4) -0.04(5)
C92I 0.17(5) 0.23(6) 0.14(4) -0.04(5) 0.06(4) -0.04(5)
C93I 0.15(5) 0.21(6) 0.13(4) -0.01(5) 0.06(4) -0.02(5)
C94I 0.17(5) 0.18(5) 0.13(4) 0.00(4) 0.04(4) -0.05(4)
C95I 0.13(4) 0.18(5) 0.10(4) -0.05(4) 0.04(3) -0.06(4)
C90J 0.15(5) 0.27(6) 0.28(6) -0.02(6) 0.07(5) 0.04(5)
C91J 0.12(5) 0.28(7) 0.24(6) 0.00(6) 0.06(5) 0.05(5)
C92J 0.15(5) 0.27(7) 0.25(6) -0.01(6) 0.05(5) 0.02(5)
C93J 0.16(5) 0.27(6) 0.26(6) -0.02(6) 0.07(5) 0.03(5)
C94J 0.16(4) 0.24(6) 0.26(6) -0.07(5) 0.12(4) 0.07(5)
C95J 0.13(4) 0.24(6) 0.29(6) -0.05(5) 0.11(4) 0.09(4)
C90K 0.30(5) 0.41(6) 0.25(5) -0.10(5) 0.01(5) 0.00(6)
C91K 0.24(5) 0.35(6) 0.15(3) -0.13(4) -0.06(3) -0.02(5)
C92K 0.30(5) 0.39(6) 0.26(5) -0.11(5) -0.06(5) -0.02(5)
C93K 0.33(6) 0.40(6) 0.32(6) -0.06(5) -0.05(5) -0.01(6)
C94K 0.36(6) 0.41(7) 0.33(6) -0.04(5) -0.06(5) -0.01(6)
C95K 0.34(6) 0.43(6) 0.29(6) -0.07(5) 0.00(5) -0.02(6)
C90L 0.29(6) 0.24(5) 0.33(6) 0.00(5) 0.08(5) 0.05(5)
C91L 0.29(5) 0.15(4) 0.33(6) 0.05(4) 0.10(5) 0.10(4)
C92L 0.24(5) 0.14(4) 0.31(5) 0.01(4) 0.18(4) 0.09(3)
C93L 0.29(5) 0.19(5) 0.38(6) -0.02(5) 0.09(5) 0.08(4)
C94L 0.28(6) 0.26(5) 0.37(6) -0.01(5) 0.09(5) 0.03(5)
C95L 0.28(6) 0.29(5) 0.36(6) -0.01(5) 0.07(5) 0.00(5)
C90M 0.24(5) 0.39(6) 0.20(4) -0.09(5) 0.00(4) 0.04(5)
C91M 0.23(5) 0.41(6) 0.27(5) -0.04(5) 0.05(5) 0.02(5)
C92M 0.23(5) 0.41(6) 0.29(5) -0.04(5) 0.05(4) 0.03(5)
C93M 0.18(4) 0.39(6) 0.26(5) -0.09(5) 0.05(4) 0.06(5)
C94M 0.23(4) 0.34(6) 0.27(5) -0.13(5) 0.00(4) 0.03(5)
C95M 0.17(4) 0.33(6) 0.20(4) -0.14(4) 0.00(3) 0.05(4)
C90N 0.42(6) 0.31(6) 0.30(6) -0.03(5) 0.05(5) -0.03(6)
C91N 0.40(6) 0.32(6) 0.31(6) -0.05(5) 0.09(5) -0.03(5)
C92N 0.38(6) 0.31(6) 0.25(5) -0.07(5) 0.11(5) -0.03(5)
C93N 0.38(6) 0.28(5) 0.22(5) -0.11(5) 0.08(5) -0.01(5)
C94N 0.39(6) 0.27(5) 0.28(6) -0.04(5) 0.07(5) -0.03(5)
C95N 0.42(7) 0.29(6) 0.28(6) -0.02(5) 0.03(5) -0.04(6)
Cl60 0.20(2) 0.30(4) 0.39(4) 0.08(3) -0.01(2) -0.03(3)
C601 0.36(7) 0.30(7) 0.53(7) 0.02(7) 0.06(6) 0.19(6)
Cl61 0.66(8) 0.75(10) 0.66(8) 0.19(8) -0.16(7) 0.37(8)
C602 0.38(7) 0.34(7) 0.60(8) 0.02(7) 0.06(6) 0.26(6)
Cl70 0.41(6) 0.16(3) 0.14(2) 0.020(19) 0.06(3) -0.06(3)
C701 0.35(7) 0.22(7) 0.20(6) 0.03(6) 0.09(6) -0.05(6)
Cl71 0.47(7) 0.31(6) 0.099(16) 0.02(3) -0.02(3) -0.11(5)
C702 0.36(8) 0.22(7) 0.21(6) 0.03(6) 0.06(6) -0.06(6)
Cl80 0.72(9) 0.81(10) 0.56(7) -0.40(7) 0.16(7) -0.21(8)
C801 0.55(8) 0.78(10) 0.57(8) -0.14(8) 0.12(7) -0.09(8)
Cl81 0.36(5) 1.00(12) 0.54(7) 0.10(9) -0.14(5) -0.13(8)
C802 0.50(8) 0.79(10) 0.56(8) -0.09(8) 0.08(7) -0.08(8)

loop_
_atom_type_symbol
_atom_type_description
_atom_type_scat_dispersion_real
_atom_type_scat_dispersion_imag
_atom_type_scat_source
C C 0.0181 0.0091 'International Tables Vol C Tables 4.2.6.8 and 6.1.1.4'
H H 0.0000 0.0000 'International Tables Vol C Tables 4.2.6.8 and 6.1.1.4'
N N 0.0311 0.0180 'International Tables Vol C Tables 4.2.6.8 and 6.1.1.4'
Zn Zn -1.5491 0.6778 'International Tables Vol C Tables 4.2.6.8 and 6.1.1.4'
I I -0.3257 6.8362 'International Tables Vol C Tables 4.2.6.8 and 6.1.1.4'
O O 0.0492 0.0322 'International Tables Vol C Tables 4.2.6.8 and 6.1.1.4'
Cl Cl 0.3639 0.7018 'International Tables Vol C Tables 4.2.6.8 and 6.1.1.4'
Br Br -0.6763 1.2805 'International Tables Vol C Tables 4.2.6.8 and 6.1.1.4'

loop_
_exptl_crystal_face_index_h
_exptl_crystal_face_index_k
_exptl_crystal_face_index_l
_exptl_crystal_face_perp_dist
1 1 -20 0.0439
-15 -2 17 0.0783
13 4 -17 0.0664
15 -7 -6 0.1349
-5 0 -18 0.0361
-9 -2 -16 0.0533
-1 10 0 0.0915
22 1 -9 0.0597
-22 0 9 0.0699
-12 4 -13 0.0733
-2 3 19 0.0502
5 0 18 0.0304
-20 0 -7 0.0587
20 -1 6 0.0453
-4 0 20 0.0355
-1 -2 20 0.0439
15 -7 0 0.1268
-11 -8 2 0.1190
9 -9 -4 0.1424
11 5 12 0.0712
8 0 17 0.0324
-14 0 -13 0.0452

loop_
_geom_angle_atom_site_label_1
_geom_angle_atom_site_label_2
_geom_angle_atom_site_label_3
_geom_angle
_geom_angle_site_symmetry_1
_geom_angle_site_symmetry_3
N51 Zn1A N58 101.7(7) . 3
N51 Zn1A I21A 107.6(7) . .
N58 Zn1A I21A 107.6(7) 3 .
N51 Zn1A I22A 101.1(8) . .
N58 Zn1A I22A 103.7(7) 3 .
I21A Zn1A I22A 131.5(6) . .
N58 Zn1B N51 101.0(9) 3 .
N58 Zn1B I22B 111.1(10) 3 .
N51 Zn1B I22B 115.8(11) . .
N58 Zn1B I21B 109.6(10) 3 .
N51 Zn1B I21B 109.8(10) . .
I22B Zn1B I21B 109.2(12) . .
N53 Zn2A N57 104.4(14) . .
N53 Zn2A I24A 114.6(14) . .
N57 Zn2A I24A 116.8(14) . .
N53 Zn2A I23A 103.5(10) . .
N57 Zn2A I23A 107.5(11) . .
I24A Zn2A I23A 109.0(15) . .
N57 Zn2B N53 102.3(8) . .
N57 Zn2B I23B 108.9(7) . .
N53 Zn2B I23B 106.7(6) . .
N57 Zn2B I24B 102.3(7) . .
N53 Zn2B I24B 104.3(7) . .
I23B Zn2B I24B 129.4(6) . .
N63 Zn3A N59 101.3(10) . .
N63 Zn3A I26A 109.5(10) . .
N59 Zn3A I26A 115.4(10) . .
N63 Zn3A I25A 107.3(9) . .
N59 Zn3A I25A 102.5(9) . .
I26A Zn3A I25A 119.0(10) . .
N59 Zn3B N63 97.4(8) . .
N59 Zn3B I25B 103.3(7) . .
N63 Zn3B I25B 107.2(7) . .
N59 Zn3B I26B 106.3(7) . .
N63 Zn3B I26B 103.4(7) . .
I25B Zn3B I26B 133.8(8) . .
N65 Zn4A N69 103.5(8) . .
N65 Zn4A I27A 110.0(7) . .
N69 Zn4A I27A 115.6(8) . .
N65 Zn4A I28A 106.7(7) . .
N69 Zn4A I28A 104.4(6) . .
I27A Zn4A I28A 115.6(5) . .
N65 Zn4B N69 98.3(9) . .
N65 Zn4B I28B 106.2(8) . .
N69 Zn4B I28B 107.4(7) . .
N65 Zn4B I27B 101.3(7) . .
N69 Zn4B I27B 102.0(8) . .
I28B Zn4B I27B 135.9(8) . .
N70 Zn5A N52 101.5(7) . 1_556
N70 Zn5A I30A 111.3(7) . .
N52 Zn5A I30A 109.5(8) 1_556 .
N70 Zn5A I29A 103.5(7) . .
N52 Zn5A I29A 108.7(8) 1_556 .
I30A Zn5A I29A 120.5(4) . .
N70 Zn5B N52 89.3(8) . 1_556
N70 Zn5B I29B 108.7(12) . .
N52 Zn5B I29B 104.7(10) 1_556 .
N70 Zn5B I30B 99.2(11) . .
N52 Zn5B I30B 99.2(11) 1_556 .
I29B Zn5B I30B 143.0(11) . .
N64 Zn6A N71 101.7(10) 3_455 .
N64 Zn6A I31A 116.9(10) 3_455 .
N71 Zn6A I31A 114.2(10) . .
N64 Zn6A I32A 98.5(9) 3_455 .
N71 Zn6A I32A 99.0(9) . .
I31A Zn6A I32A 122.9(8) . .
N71 Zn6B N64 100.5(9) . 3_455
N71 Zn6B I32B 116.4(9) . .
N64 Zn6B I32B 114.0(10) 3_455 .
N71 Zn6B I31B 98.0(8) . .
N64 Zn6B I31B 101.2(8) 3_455 .
I32B Zn6B I31B 123.1(8) . .
C105 N51 C101 115.0(17) . .
C105 N51 Zn1A 124.1(15) . .
C101 N51 Zn1A 120.7(13) . .
C105 N51 Zn1B 127.3(15) . .
C101 N51 Zn1B 117.5(13) . .
C110 N52 C106 119.5(15) . .
C110 N52 Zn5A 116.2(14) . 1_554
C106 N52 Zn5A 124.0(14) . 1_554
C110 N52 Zn5B 119.7(14) . 1_554
C106 N52 Zn5B 120.8(15) . 1_554
C115 N53 C111 113.9(19) . .
C115 N53 Zn2A 126.8(17) . .
C111 N53 Zn2A 118.7(15) . .
C115 N53 Zn2B 120.9(16) . .
C111 N53 Zn2B 125.1(14) . .
C116 N54 C117 113.3(14) . .
C117 N55 C118 116.2(16) . .
C116 N56 C118 114.7(14) . .
C123 N57 C119 116.4(16) . .
C123 N57 Zn2A 129.5(14) . .
C119 N57 Zn2A 113.4(15) . .
C123 N57 Zn2B 122.6(13) . .
C119 N57 Zn2B 120.6(14) . .
C124 N58 C128 118.8(14) . .
C124 N58 Zn1B 121.0(13) . 3_445
C128 N58 Zn1B 120.2(12) . 3_445
C124 N58 Zn1A 117.6(12) . 3_445
C128 N58 Zn1A 123.6(11) . 3_445
C129 N59 C133 117.0(14) . .
C129 N59 Zn3A 123.1(12) . .
C133 N59 Zn3A 119.9(12) . .
C129 N59 Zn3B 122.9(11) . .
C133 N59 Zn3B 120.1(12) . .
C134 N60 C135 112.1(12) . .
C135 N61 C136 114.5(12) . .
C134 N62 C136 116.7(13) . .
C141 N63 C137 117.1(15) . .
C141 N63 Zn3A 125.9(14) . .
C137 N63 Zn3A 116.1(14) . .
C141 N63 Zn3B 122.2(13) . .
C137 N63 Zn3B 120.0(13) . .
C146 N64 C142 118.8(16) . .
C146 N64 Zn6A 124.9(13) . 3_545
C142 N64 Zn6A 115.8(15) . 3_545
C146 N64 Zn6B 115.9(12) . 3_545
C142 N64 Zn6B 125.2(15) . 3_545
C151 N65 C147 119(2) . .
C151 N65 Zn4A 120.5(16) . .
C147 N65 Zn4A 120.2(15) . .
C151 N65 Zn4B 118.0(16) . .
C147 N65 Zn4B 123.1(15) . .
C152 N66 C153 114.9(14) . .
C154 N67 C153 115.5(15) . .
C152 N68 C154 113.2(15) . .
C155 N69 C159 119.1(14) . .
C155 N69 Zn4A 120.6(13) . .
C159 N69 Zn4A 120.1(12) . .
C155 N69 Zn4B 116.0(12) . .
C159 N69 Zn4B 124.4(12) . .
C160 N70 C164 119.7(15) . .
C160 N70 Zn5A 115.0(13) . .
C164 N70 Zn5A 125.0(11) . .
C160 N70 Zn5B 118.6(14) . .
C164 N70 Zn5B 120.4(11) . .
C169 N71 C165 116.3(14) . .
C169 N71 Zn6B 117.9(13) . .
C165 N71 Zn6B 125.5(11) . .
C169 N71 Zn6A 125.9(13) . .
C165 N71 Zn6A 116.6(12) . .
C171 N72 C170 111.8(13) . .
C171 N73 C172 113.8(12) . .
C170 N74 C172 116.2(12) . .
N51 C101 C102 125.9(17) . .
N51 C101 H101 117.0 . .
C102 C101 H101 117.0 . .
C101 C102 C103 115.2(19) . .
C101 C102 H102 122.4 . .
C103 C102 H102 122.4 . .
C104 C103 C102 117.7(17) . .
C104 C103 C116 123.6(15) . .
C102 C103 C116 118.5(17) . .
C105 C104 C103 117.6(15) . .
C105 C104 H104 121.2 . .
C103 C104 H104 121.2 . .
N51 C105 C104 127.0(18) . .
N51 C105 H105 116.5 . .
C104 C105 H105 116.5 . .
N52 C106 C107 122.4(19) . .
N52 C106 H106 118.8 . .
C107 C106 H106 118.8 . .
C108 C107 C106 119.8(18) . .
C108 C107 H107 120.1 . .
C106 C107 H107 120.1 . .
C107 C108 C109 114.3(16) . .
C107 C108 C117 122.8(16) . .
C109 C108 C117 122.6(18) . .
C110 C109 C108 122(2) . .
C110 C109 H109 118.9 . .
C108 C109 H109 118.9 . .
N52 C110 C109 121(2) . .
N52 C110 H110 119.4 . .
C109 C110 H110 119.4 . .
C112 C111 N53 126(2) . .
C112 C111 H111 117.0 . .
N53 C111 H111 117.0 . .
C111 C112 C113 119(2) . .
C111 C112 H112 120.6 . .
C113 C112 H112 120.6 . .
C114 C113 C112 120(2) . .
C114 C113 C118 116.7(16) . .
C112 C113 C118 123.3(19) . .
C113 C114 C115 113.3(18) . .
C113 C114 H114 123.3 . .
C115 C114 H114 123.3 . .
N53 C115 C114 127(2) . .
N53 C115 H115 116.7 . .
C114 C115 H115 116.7 . .
N56 C116 N54 126.8(16) . .
N56 C116 C103 117.2(14) . .
N54 C116 C103 115.8(16) . .
N55 C117 N54 125.4(15) . .
N55 C117 C108 118.5(15) . .
N54 C117 C108 116.1(16) . .
N55 C118 N56 123.3(17) . .
N55 C118 C113 120.4(16) . .
N56 C118 C113 116.3(14) . .
N57 C119 C120 124(2) . .
N57 C119 H119 117.9 . .
C120 C119 H119 117.9 . .
C119 C120 C121 117.5(18) . .
C119 C120 H120 121.3 . .
C121 C120 H120 121.3 . .
C122 C121 C120 118.0(16) . .
C122 C121 C134 124.7(16) . .
C120 C121 C134 117.2(14) . .
C121 C122 C123 118.8(18) . .
C121 C122 H122 120.6 . .
C123 C122 H122 120.6 . .
N57 C123 C122 124.6(17) . .
N57 C123 H123 117.7 . .
C122 C123 H123 117.7 . .
N58 C124 C125 122.9(15) . .
N58 C124 H124 118.6 . .
C125 C124 H124 118.6 . .
C126 C125 C124 117.2(15) . .
C126 C125 H125 121.4 . .
C124 C125 H125 121.4 . .
C125 C126 C127 120.8(15) . .
C125 C126 C135 121.2(13) . .
C127 C126 C135 117.9(13) . .
C126 C127 C128 118.6(14) . .
C126 C127 H127 120.7 . .
C128 C127 H127 120.7 . .
N58 C128 C127 121.3(15) . .
N58 C128 H128 119.4 . .
C127 C128 H128 119.4 . .
N59 C129 C130 123.1(15) . .
N59 C129 H129 118.4 . .
C130 C129 H129 118.4 . .
C131 C130 C129 118.0(15) . .
C131 C130 H130 121.0 . .
C129 C130 H130 121.0 . .
C132 C131 C130 117.9(15) . .
C132 C131 C136 119.9(14) . .
C130 C131 C136 122.1(14) . .
C133 C132 C131 117.8(17) . .
C133 C132 H132 121.1 . .
C131 C132 H132 121.1 . .
N59 C133 C132 125.5(16) . .
N59 C133 H133 117.2 . .
C132 C133 H133 117.2 . .
N62 C134 N60 125.1(12) . .
N62 C134 C121 118.6(13) . .
N60 C134 C121 116.3(13) . .
N61 C135 N60 127.5(13) . .
N61 C135 C126 116.1(12) . .
N60 C135 C126 116.4(13) . .
N62 C136 N61 123.7(13) . .
N62 C136 C131 116.9(13) . .
N61 C136 C131 119.4(12) . .
N63 C137 C138 123(2) . .
N63 C137 H137 118.4 . .
C138 C137 H137 118.4 . .
C139 C138 C137 116(2) . .
C139 C138 H138 122.2 . .
C137 C138 H138 122.2 . .
C138 C139 C140 122.6(16) . .
C138 C139 C152 118.4(17) . .
C140 C139 C152 118.8(16) . .
C141 C140 C139 117.2(18) . .
C141 C140 H140 121.4 . .
C139 C140 H140 121.4 . .
N63 C141 C140 123.8(17) . .
N63 C141 H141 118.1 . .
C140 C141 H141 118.1 . .
N64 C142 C143 116.5(19) . .
N64 C142 H142 121.8 . .
C143 C142 H142 121.8 . .
C144 C143 C142 122.7(16) . .
C144 C143 H143 118.7 . .
C142 C143 H143 118.7 . .
C143 C144 C145 118.8(18) . .
C143 C144 C153 121.4(13) . .
C145 C144 C153 119.7(18) . .
C146 C145 C144 118.9(19) . .
C146 C145 H145 120.6 . .
C144 C145 H145 120.6 . .
N64 C146 C145 122.9(16) . .
N64 C146 H146 118.6 . .
C145 C146 H146 118.6 . .
C148 C147 N65 119(2) . .
C148 C147 H147 120.7 . .
N65 C147 H147 120.7 . .
C147 C148 C149 126.7(19) . .
C147 C148 H148 116.6 . .
C149 C148 H148 116.6 . .
C150 C149 C148 112(2) . .
C150 C149 C154 120.8(19) . .
C148 C149 C154 126.9(17) . .
C149 C150 C151 121(2) . .
C149 C150 H150 119.7 . .
C151 C150 H150 119.7 . .
N65 C151 C150 122(2) . .
N65 C151 H151 119.2 . .
C150 C151 H151 119.2 . .
N66 C152 N68 126.0(13) . .
N66 C152 C139 118.4(15) . .
N68 C152 C139 115.5(15) . .
N67 C153 N66 124.0(16) . .
N67 C153 C144 117.4(13) . .
N66 C153 C144 118.6(15) . .
N67 C154 N68 126.0(18) . .
N67 C154 C149 119.2(16) . .
N68 C154 C149 114.8(17) . .
N69 C155 C156 120.9(18) . .
N69 C155 H155 119.6 . .
C156 C155 H155 119.6 . .
C157 C156 C155 121.2(18) . .
C157 C156 H156 119.4 . .
C155 C156 H156 119.4 . .
C156 C157 C158 118.3(14) . .
C156 C157 C170 121.9(15) . .
C158 C157 C170 119.7(16) . .
C159 C158 C157 118.1(17) . .
C159 C158 H158 120.9 . .
C157 C158 H158 120.9 . .
N69 C159 C158 122.0(17) . .
N69 C159 H159 119.0 . .
C158 C159 H159 119.0 . .
N70 C160 C161 120.7(18) . .
N70 C160 H160 119.6 . .
C161 C160 H160 119.6 . .
C160 C161 C162 119.8(17) . .
C160 C161 H161 120.1 . .
C162 C161 H161 120.1 . .
C163 C162 C161 116.3(14) . .
C163 C162 C171 123.6(13) . .
C161 C162 C171 119.7(13) . .
C162 C163 C164 121.4(13) . .
C162 C163 H163 119.3 . .
C164 C163 H163 119.3 . .
N70 C164 C163 120.8(13) . .
N70 C164 H164 119.6 . .
C163 C164 H164 119.6 . .
C166 C165 N71 123.1(14) . .
C166 C165 H165 118.4 . .
N71 C165 H165 118.4 . .
C165 C166 C167 121.0(15) . .
C165 C166 H166 119.5 . .
C167 C166 H166 119.5 . .
C168 C167 C166 114.4(15) . .
C168 C167 C172 122.6(14) . .
C166 C167 C172 123.0(14) . .
C169 C168 C167 120.6(15) . .
C169 C168 H168 119.7 . .
C167 C168 H168 119.7 . .
C168 C169 N71 123.8(15) . .
C168 C169 H169 118.1 . .
N71 C169 H169 118.1 . .
N74 C170 N72 126.3(14) . .
N74 C170 C157 122.4(14) . .
N72 C170 C157 111.0(15) . .
N73 C171 N72 127.9(13) . .
N73 C171 C162 116.3(13) . .
N72 C171 C162 115.6(13) . .
N74 C172 N73 123.7(13) . .
N74 C172 C167 119.8(12) . .
N73 C172 C167 116.4(12) . .
C202 O201 C210 113(4) . .
O201 C202 C203 108(4) . .
O201 C202 C212 101(4) . .
C203 C202 C212 108(4) . .
O201 C202 H202 113.4 . .
C203 C202 H202 113.4 . .
C212 C202 H202 113.4 . .
C204 C203 C202 119(5) . .
C204 C203 C213 104(5) . .
C202 C203 C213 131(6) . .
C204 C203 Cl21 103(4) . .
C202 C203 Cl21 98(3) . .
C213 C203 Cl21 95(4) . .
C203 C204 C205 96(5) . .
C203 C204 H20A 112.6 . .
C205 C204 H20A 112.6 . .
C203 C204 H20B 112.6 . .
C205 C204 H20B 112.6 . .
H20A C204 H20B 110.1 . .
C204 C205 C211 125(5) . .
C204 C205 H20C 106.0 . .
C211 C205 H20C 106.0 . .
C204 C205 H20D 106.0 . .
C211 C205 H20D 106.0 . .
H20C C205 H20D 106.3 . .
C215 C206 C207 110(5) . .
C215 C206 C211 118(5) . .
C207 C206 C211 109(3) . .
C215 C206 C216 101(4) . .
C207 C206 C216 119(5) . .
C211 C206 C216 101(4) . .
C208 C207 C206 125(4) . .
C208 C207 Br21 117(4) . .
C206 C207 Br21 117(3) . .
C207 C208 C209 126(5) . .
C207 C208 H208 116.9 . .
C209 C208 H208 116.9 . .
O218 C209 C208 109(5) . .
O218 C209 C210 119(6) . .
C208 C209 C210 106(4) . .
O218 C209 H209 107.5 . .
C208 C209 H209 107.5 . .
C210 C209 H209 107.5 . .
O201 C210 C220 105(4) . .
O201 C210 C209 119(4) . .
C220 C210 C209 93(4) . .
O201 C210 C211 99(3) . .
C220 C210 C211 124(5) . .
C209 C210 C211 117(4) . .
C212 C211 C205 108(2) . .
C212 C211 C210 97(4) . .
C205 C211 C210 108(4) . .
C212 C211 C206 116(4) . .
C205 C211 C206 121(4) . .
C210 C211 C206 104(3) . .
C211 C212 C202 100(4) . .
C211 C212 H21A 111.8 . .
C202 C212 H21A 111.8 . .
C211 C212 H21B 111.8 . .
C202 C212 H21B 111.8 . .
H21A C212 H21B 109.5 . .
C203 C213 H21C 109.5 . .
C203 C213 H21D 109.5 . .
H21C C213 H21D 109.5 . .
C203 C213 H21E 109.5 . .
H21C C213 H21E 109.5 . .
H21D C213 H21E 109.5 . .
C206 C215 H21F 109.5 . .
C206 C215 H21G 109.5 . .
H21F C215 H21G 109.5 . .
C206 C215 H21H 109.5 . .
H21F C215 H21H 109.5 . .
H21G C215 H21H 109.5 . .
C206 C216 H21I 109.5 . .
C206 C216 H21J 109.5 . .
H21I C216 H21J 109.5 . .
C206 C216 H21K 109.5 . .
H21I C216 H21K 109.5 . .
H21J C216 H21K 109.5 . .
C219 O218 C209 123(7) . .
O218 C219 H21L 109.5 . .
O218 C219 H21M 109.5 . .
H21L C219 H21M 109.5 . .
O218 C219 H21N 109.5 . .
H21L C219 H21N 109.5 . .
H21M C219 H21N 109.5 . .
C210 C220 H22A 109.5 . .
C210 C220 H22B 109.5 . .
H22A C220 H22B 109.5 . .
C210 C220 H22C 109.5 . .
H22A C220 H22C 109.5 . .
H22B C220 H22C 109.5 . .
C91A C90A C95A 103(3) . .
C91A C90A H90A 111.2 . .
C95A C90A H90A 111.2 . .
C91A C90A H90B 111.2 . .
C95A C90A H90B 111.2 . .
H90A C90A H90B 109.1 . .
C90A C91A C92A 106(3) . .
C90A C91A H91A 110.6 . .
C92A C91A H91A 110.6 . .
C90A C91A H91B 110.6 . .
C92A C91A H91B 110.6 . .
H91A C91A H91B 108.7 . .
C93A C92A C91A 104(3) . .
C93A C92A H92A 110.9 . .
C91A C92A H92A 110.9 . .
C93A C92A H92B 110.9 . .
C91A C92A H92B 110.9 . .
H92A C92A H92B 108.9 . .
C94A C93A C92A 100(3) . .
C94A C93A H93A 111.7 . .
C92A C93A H93A 111.7 . .
C94A C93A H93B 111.7 . .
C92A C93A H93B 111.7 . .
H93A C93A H93B 109.5 . .
C93A C94A C95A 108(3) . .
C93A C94A H94A 110.0 . .
C95A C94A H94A 110.0 . .
C93A C94A H94B 110.0 . .
C95A C94A H94B 110.0 . .
H94A C94A H94B 108.4 . .
C94A C95A C90A 107(4) . .
C94A C95A H95A 110.3 . .
C90A C95A H95A 110.3 . .
C94A C95A H95B 110.3 . .
C90A C95A H95B 110.3 . .
H95A C95A H95B 108.5 . .
C91B C90B C95B 108(3) . .
C91B C90B H90C 110.1 . .
C95B C90B H90C 110.1 . .
C91B C90B H90D 110.1 . .
C95B C90B H90D 110.1 . .
H90C C90B H90D 108.5 . .
C90B C91B C92B 103(3) . .
C90B C91B H91C 111.2 . .
C92B C91B H91C 111.2 . .
C90B C91B H91D 111.2 . .
C92B C91B H91D 111.2 . .
H91C C91B H91D 109.1 . .
C91B C92B C93B 109(4) . .
C91B C92B H92C 109.8 . .
C93B C92B H92C 109.8 . .
C91B C92B H92D 109.8 . .
C93B C92B H92D 109.8 . .
H92C C92B H92D 108.2 . .
C94B C93B C92B 105(3) . .
C94B C93B H93C 110.7 . .
C92B C93B H93C 110.7 . .
C94B C93B H93D 110.7 . .
C92B C93B H93D 110.7 . .
H93C C93B H93D 108.8 . .
C93B C94B C95B 105(3) . .
C93B C94B H94C 110.7 . .
C95B C94B H94C 110.7 . .
C93B C94B H94D 110.7 . .
C95B C94B H94D 110.7 . .
H94C C94B H94D 108.8 . .
C90B C95B C94B 107(3) . .
C90B C95B H95C 110.3 . .
C94B C95B H95C 110.3 . .
C90B C95B H95D 110.3 . .
C94B C95B H95D 110.3 . .
H95C C95B H95D 108.6 . .
C91C C90C C95C 106(3) . .
C91C C90C H90E 110.6 . .
C95C C90C H90E 110.6 . .
C91C C90C H90F 110.6 . .
C95C C90C H90F 110.6 . .
H90E C90C H90F 108.7 . .
C90C C91C C92C 103(3) . .
C90C C91C H91E 111.2 . .
C92C C91C H91E 111.3 . .
C90C C91C H91F 111.3 . .
C92C C91C H91F 111.3 . .
H91E C91C H91F 109.2 . .
C93C C92C C91C 114(4) . .
C93C C92C H92E 108.8 . .
C91C C92C H92E 108.8 . .
C93C C92C H92F 108.8 . .
C91C C92C H92F 108.8 . .
H92E C92C H92F 107.7 . .
C92C C93C C94C 113(3) . .
C92C C93C H93E 109.1 . .
C94C C93C H93E 109.1 . .
C92C C93C H93F 109.1 . .
C94C C93C H93F 109.1 . .
H93E C93C H93F 107.8 . .
C93C C94C C95C 101(3) . .
C93C C94C H94E 111.5 . .
C95C C94C H94E 111.5 . .
C93C C94C H94F 111.5 . .
C95C C94C H94F 111.5 . .
H94E C94C H94F 109.3 . .
C90C C95C C94C 107(3) . .
C90C C95C H95E 110.4 . .
C94C C95C H95E 110.4 . .
C90C C95C H95F 110.4 . .
C94C C95C H95F 110.4 . .
H95E C95C H95F 108.6 . .
C95E C90E C91E 123(3) . .
C95E C90E H90G 106.5 . .
C91E C90E H90G 106.5 . .
C95E C90E H90H 106.5 . .
C91E C90E H90H 106.5 . .
H90G C90E H90H 106.5 . .
C91E C92E C93E 107(3) . .
C91E C92E H92G 110.3 . .
C93E C92E H92G 110.3 . .
C91E C92E H92H 110.3 . .
C93E C92E H92H 110.3 . .
H92G C92E H92H 108.6 . .
C92E C91E C90E 115(3) . .
C92E C91E H91G 108.5 . .
C90E C91E H91G 108.5 . .
C92E C91E H91H 108.5 . .
C90E C91E H91H 108.5 . .
H91G C91E H91H 107.5 . .
C94E C93E C92E 112(4) . .
C94E C93E H93G 109.3 . .
C92E C93E H93G 109.3 . .
C94E C93E H93H 109.3 . .
C92E C93E H93H 109.3 . .
H93G C93E H93H 108.0 . .
C93E C94E C95E 111(3) . .
C93E C94E H94G 109.3 . .
C95E C94E H94G 109.3 . .
C93E C94E H94H 109.3 . .
C95E C94E H94H 109.3 . .
H94G C94E H94H 108.0 . .
C90E C95E C94E 114(3) . .
C90E C95E H95G 108.8 . .
C94E C95E H95G 108.8 . .
C90E C95E H95H 108.8 . .
C94E C95E H95H 108.8 . .
H95G C95E H95H 107.7 . .
C95F C90F C91F 111(4) . .
C95F C90F H90I 109.4 . .
C91F C90F H90I 109.4 . .
C95F C90F H90J 109.4 . .
C91F C90F H90J 109.4 . .
H90I C90F H90J 108.0 . .
C90F C91F C92F 106(3) . .
C90F C91F H91I 110.6 . .
C92F C91F H91I 110.6 . .
C90F C91F H91J 110.6 . .
C92F C91F H91J 110.6 . .
H91I C91F H91J 108.7 . .
C93F C92F C91F 110(4) . .
C93F C92F H92I 109.6 . .
C91F C92F H92I 109.6 . .
C93F C92F H92J 109.6 . .
C91F C92F H92J 109.6 . .
H92I C92F H92J 108.2 . .
C94F C93F C92F 109(4) . .
C94F C93F H93I 109.9 . .
C92F C93F H93I 109.9 . .
C94F C93F H93J 109.9 . .
C92F C93F H93J 109.9 . .
H93I C93F H93J 108.3 . .
C93F C94F C95F 107(3) . .
C93F C94F H94I 110.4 . .
C95F C94F H94I 110.4 . .
C93F C94F H94J 110.4 . .
C95F C94F H94J 110.4 . .
H94I C94F H94J 108.6 . .
C90F C95F C94F 110(4) . .
C90F C95F H95I 109.7 . .
C94F C95F H95I 109.7 . .
C90F C95F H95J 109.7 . .
C94F C95F H95J 109.7 . .
H95I C95F H95J 108.2 . .
C91G C90G C95G 110(3) . .
C91G C90G H90K 109.7 . .
C95G C90G H90K 109.7 . .
C91G C90G H90L 109.7 . .
C95G C90G H90L 109.7 . .
H90K C90G H90L 108.2 . .
C90G C91G C92G 111(3) . .
C90G C91G H91K 109.4 . .
C92G C91G H91K 109.4 . .
C90G C91G H91L 109.4 . .
C92G C91G H91L 109.4 . .
H91K C91G H91L 108.0 . .
C93G C92G C91G 114(3) . .
C93G C92G H92K 108.7 . .
C91G C92G H92K 108.7 . .
C93G C92G H92L 108.7 . .
C91G C92G H92L 108.7 . .
H92K C92G H92L 107.6 . .
C94G C93G C92G 110(3) . .
C94G C93G H93K 109.6 . .
C92G C93G H93K 109.6 . .
C94G C93G H93L 109.6 . .
C92G C93G H93L 109.6 . .
H93K C93G H93L 108.1 . .
C93G C94G C95G 112(3) . .
C93G C94G H94K 109.3 . .
C95G C94G H94K 109.3 . .
C93G C94G H94L 109.3 . .
C95G C94G H94L 109.3 . .
H94K C94G H94L 107.9 . .
C94G C95G C90G 100(3) . .
C94G C95G H95K 111.7 . .
C90G C95G H95K 111.7 . .
C94G C95G H95L 111.7 . .
C90G C95G H95L 111.7 . .
H95K C95G H95L 109.5 . .
C91H C90H C95H 109(3) . .
C91H C90H H90M 109.9 . .
C95H C90H H90M 109.9 . .
C91H C90H H90N 109.9 . .
C95H C90H H90N 109.9 . .
H90M C90H H90N 108.3 . .
C90H C91H C92H 110(4) . .
C90H C91H H91M 109.6 . .
C92H C91H H91M 109.6 . .
C90H C91H H91N 109.6 . .
C92H C91H H91N 109.6 . .
H91M C91H H91N 108.2 . .
C93H C92H C91H 114(3) . .
C93H C92H H92M 108.9 . .
C91H C92H H92M 108.9 . .
C93H C92H H92N 108.9 . .
C91H C92H H92N 108.9 . .
H92M C92H H92N 107.7 . .
C94H C93H C92H 115(3) . .
C94H C93H H93M 108.6 . .
C92H C93H H93M 108.6 . .
C94H C93H H93N 108.6 . .
C92H C93H H93N 108.6 . .
H93M C93H H93N 107.6 . .
C95H C94H C93H 119(3) . .
C95H C94H H94M 107.6 . .
C93H C94H H94M 107.6 . .
C95H C94H H94N 107.6 . .
C93H C94H H94N 107.6 . .
H94M C94H H94N 107.0 . .
C94H C95H C90H 116(3) . .
C94H C95H H95M 108.2 . .
C90H C95H H95M 108.2 . .
C94H C95H H95N 108.2 . .
C90H C95H H95N 108.2 . .
H95M C95H H95N 107.3 . .
C95I C90I C91I 106(4) . .
C95I C90I H90O 110.5 . .
C91I C90I H90O 110.5 . .
C95I C90I H90P 110.5 . .
C91I C90I H90P 110.5 . .
H90O C90I H90P 108.7 . .
C92I C91I C90I 109(3) . .
C92I C91I H91O 109.8 . .
C90I C91I H91O 109.8 . .
C92I C91I H91P 109.8 . .
C90I C91I H91P 109.8 . .
H91O C91I H91P 108.2 . .
C93I C92I C91I 110(3) . .
C93I C92I H92O 109.6 . .
C91I C92I H92O 109.6 . .
C93I C92I H92P 109.6 . .
C91I C92I H92P 109.6 . .
H92O C92I H92P 108.1 . .
C94I C93I C92I 112(4) . .
C94I C93I H93O 109.2 . .
C92I C93I H93O 109.2 . .
C94I C93I H93P 109.2 . .
C92I C93I H93P 109.2 . .
H93O C93I H93P 107.9 . .
C95I C94I C93I 110(3) . .
C95I C94I H94O 109.8 . .
C93I C94I H94O 109.8 . .
C95I C94I H94P 109.8 . .
C93I C94I H94P 109.8 . .
H94O C94I H94P 108.2 . .
C94I C95I C90I 112(3) . .
C94I C95I H95O 109.3 . .
C90I C95I H95O 109.3 . .
C94I C95I H95P 109.3 . .
C90I C95I H95P 109.3 . .
H95O C95I H95P 107.9 . .
C91J C90J C95J 116(4) . .
C91J C90J H90Q 108.4 . .
C95J C90J H90Q 108.4 . .
C91J C90J H90R 108.4 . .
C95J C90J H90R 108.4 . .
H90Q C90J H90R 107.4 . .
C90J C91J C92J 113(3) . .
C90J C91J H91Q 109.0 . .
C92J C91J H91Q 109.0 . .
C90J C91J H91R 109.0 . .
C92J C91J H91R 109.0 . .
H91Q C91J H91R 107.8 . .
C93J C92J C91J 111(4) . .
C93J C92J H92Q 109.5 . .
C91J C92J H92Q 109.5 . .
C93J C92J H92R 109.5 . .
C91J C92J H92R 109.5 . .
H92Q C92J H92R 108.1 . .
C92J C93J C94J 112(4) . .
C92J C93J H93Q 109.3 . .
C94J C93J H93Q 109.3 . .
C92J C93J H93R 109.3 . .
C94J C93J H93R 109.3 . .
H93Q C93J H93R 107.9 . .
C93J C94J C95J 113(3) . .
C93J C94J H94Q 109.0 . .
C95J C94J H94Q 109.0 . .
C93J C94J H94R 109.0 . .
C95J C94J H94R 109.0 . .
H94Q C94J H94R 107.8 . .
C90J C95J C94J 113(4) . .
C90J C95J H95Q 108.9 . .
C94J C95J H95Q 108.9 . .
C90J C95J H95R 108.9 . .
C94J C95J H95R 108.9 . .
H95Q C95J H95R 107.7 . .
C95K C90K C91K 112(4) . .
C95K C90K H90S 109.2 . .
C91K C90K H90S 109.2 . .
C95K C90K H90T 109.2 . .
C91K C90K H90T 109.2 . .
H90S C90K H90T 107.9 . .
C92K C91K C90K 112(3) . .
C92K C91K H91S 109.2 . .
C90K C91K H91S 109.2 . .
C92K C91K H91T 109.2 . .
C90K C91K H91T 109.2 . .
H91S C91K H91T 107.9 . .
C91K C92K C93K 113(4) . .
C91K C92K H92S 109.0 . .
C93K C92K H92S 109.0 . .
C91K C92K H92T 109.0 . .
C93K C92K H92T 109.0 . .
H92S C92K H92T 107.8 . .
C92K C93K C94K 112(4) . .
C92K C93K H93S 109.2 . .
C94K C93K H93S 109.2 . .
C92K C93K H93T 109.2 . .
C94K C93K H93T 109.2 . .
H93S C93K H93T 107.9 . .
C93K C94K C95K 104(4) . .
C93K C94K H94S 110.9 . .
C95K C94K H94S 110.9 . .
C93K C94K H94T 110.9 . .
C95K C94K H94T 110.9 . .
H94S C94K H94T 108.9 . .
C90K C95K C94K 105(4) . .
C90K C95K H95S 110.7 . .
C94K C95K H95S 110.7 . .
C90K C95K H95T 110.7 . .
C94K C95K H95T 110.7 . .
H95S C95K H95T 108.8 . .
C91L C90L C95L 106(4) . .
C91L C90L H90U 110.4 . .
C95L C90L H90U 110.4 . .
C91L C90L H90V 110.4 . .
C95L C90L H90V 110.4 . .
H90U C90L H90V 108.6 . .
C92L C91L C90L 112(4) . .
C92L C91L H91U 109.3 . .
C90L C91L H91U 109.3 . .
C92L C91L H91V 109.3 . .
C90L C91L H91V 109.3 . .
H91U C91L H91V 107.9 . .
C91L C92L C93L 107(3) . .
C91L C92L H92U 110.4 . .
C93L C92L H92U 110.4 . .
C91L C92L H92V 110.4 . .
C93L C92L H92V 110.4 . .
H92U C92L H92V 108.6 . .
C94L C93L C92L 116(4) . .
C94L C93L H93U 108.3 . .
C92L C93L H93U 108.3 . .
C94L C93L H93V 108.3 . .
C92L C93L H93V 108.3 . .
H93U C93L H93V 107.4 . .
C93L C94L C95L 105(4) . .
C93L C94L H94U 110.7 . .
C95L C94L H94U 110.7 . .
C93L C94L H94V 110.7 . .
C95L C94L H94V 110.7 . .
H94U C94L H94V 108.8 . .
C94L C95L C90L 99(3) . .
C94L C95L H95U 112.0 . .
C90L C95L H95U 112.0 . .
C94L C95L H95V 112.0 . .
C90L C95L H95V 112.0 . .
H95U C95L H95V 109.7 . .
C95M C90M C91M 104(3) . .
C95M C90M H90W 110.9 . .
C91M C90M H90W 110.9 . .
C95M C90M H90X 110.9 . .
C91M C90M H90X 110.9 . .
H90W C90M H90X 108.9 . .
C92M C91M C90M 107(4) . .
C92M C91M H91W 110.2 . .
C90M C91M H91W 110.2 . .
C92M C91M H91X 110.2 . .
C90M C91M H91X 110.2 . .
H91W C91M H91X 108.5 . .
C93M C92M C91M 114(4) . .
C93M C92M H92W 108.7 . .
C91M C92M H92W 108.7 . .
C93M C92M H92X 108.7 . .
C91M C92M H92X 108.7 . .
H92W C92M H92X 107.6 . .
C92M C93M C94M 106(4) . .
C92M C93M H93W 110.5 . .
C94M C93M H93W 110.5 . .
C92M C93M H93X 110.5 . .
C94M C93M H93X 110.5 . .
H93W C93M H93X 108.7 . .
C95M C94M C93M 107(4) . .
C95M C94M H94W 110.2 . .
C93M C94M H94W 110.2 . .
C95M C94M H94X 110.2 . .
C93M C94M H94X 110.2 . .
H94W C94M H94X 108.5 . .
C94M C95M C90M 110(4) . .
C94M C95M H95W 109.6 . .
C90M C95M H95W 109.6 . .
C94M C95M H95X 109.6 . .
C90M C95M H95X 109.6 . .
H95W C95M H95X 108.1 . .
C95N C90N C91N 112(4) . .
C95N C90N H90Y 109.2 . .
C91N C90N H90Y 109.2 . .
C95N C90N H90Z 109.2 . .
C91N C90N H90Z 109.2 . .
H90Y C90N H90Z 107.9 . .
C90N C91N C92N 106(4) . .
C90N C91N H91Y 110.5 . .
C92N C91N H91Y 110.5 . .
C90N C91N H91Z 110.5 . .
C92N C91N H91Z 110.5 . .
H91Y C91N H91Z 108.7 . .
C93N C92N C91N 101(3) . .
C93N C92N H92Y 111.6 . .
C91N C92N H92Y 111.6 . .
C93N C92N H92Z 111.6 . .
C91N C92N H92Z 111.6 . .
H92Y C92N H92Z 109.4 . .
C92N C93N C94N 107(4) . .
C92N C93N H93Y 110.4 . .
C94N C93N H93Y 110.4 . .
C92N C93N H93Z 110.4 . .
C94N C93N H93Z 110.4 . .
H93Y C93N H93Z 108.6 . .
C95N C94N C93N 114(4) . .
C95N C94N H94Y 108.7 . .
C93N C94N H94Y 108.7 . .
C95N C94N H94Z 108.7 . .
C93N C94N H94Z 108.7 . .
H94Y C94N H94Z 107.6 . .
C90N C95N C94N 110(4) . .
C90N C95N H95Y 109.6 . .
C94N C95N H95Y 109.6 . .
C90N C95N H95Z 109.6 . .
C94N C95N H95Z 109.6 . .
H95Y C95N H95Z 108.1 . .
C602 C601 Cl60 115(4) . .
C602 C601 H60A 108.6 . .
Cl60 C601 H60A 108.6 . .
C602 C601 H60B 108.6 . .
Cl60 C601 H60B 108.6 . .
H60A C601 H60B 107.6 . .
C601 C602 Cl61 114(4) . .
C601 C602 H60C 108.6 . .
Cl61 C602 H60C 108.6 . .
C601 C602 H60D 108.6 . .
Cl61 C602 H60D 108.6 . .
H60C C602 H60D 107.6 . .
C702 C701 Cl70 122(5) . .
C702 C701 H70A 106.8 . .
Cl70 C701 H70A 106.8 . .
C702 C701 H70B 106.8 . .
Cl70 C701 H70B 106.8 . .
H70A C701 H70B 106.6 . .
C701 C702 Cl71 127(5) . .
C701 C702 H70C 105.6 . .
Cl71 C702 H70C 105.6 . .
C701 C702 H70D 105.6 . .
Cl71 C702 H70D 105.6 . .
H70C C702 H70D 106.1 . .
C802 C801 Cl80 124(5) . .
C802 C801 H80A 106.4 . .
Cl80 C801 H80A 106.4 . .
C802 C801 H80B 106.4 . .
Cl80 C801 H80B 106.4 . .
H80A C801 H80B 106.4 . .
C801 C802 Cl81 121(5) . .
C801 C802 H80C 107.0 . .
Cl81 C802 H80C 107.0 . .
C801 C802 H80D 107.0 . .
Cl81 C802 H80D 107.0 . .
H80C C802 H80D 106.8 . .

loop_
_geom_bond_atom_site_label_1
_geom_bond_atom_site_label_2
_geom_bond_distance
_geom_bond_site_symmetry_2
Zn1A N51 2.03(2) .
Zn1A N58 2.048(15) 3
Zn1A I21A 2.527(17) .
Zn1A I22A 2.634(16) .
Zn1B N58 2.00(2) 3
Zn1B N51 2.10(3) .
Zn1B I22B 2.36(3) .
Zn1B I21B 2.49(2) .
Zn2A N53 2.05(4) .
Zn2A N57 2.07(3) .
Zn2A I24A 2.11(3) .
Zn2A I23A 2.64(3) .
Zn2B N57 2.081(19) .
Zn2B N53 2.10(2) .
Zn2B I23B 2.497(13) .
Zn2B I24B 2.683(13) .
Zn3A N63 2.02(2) .
Zn3A N59 2.04(2) .
Zn3A I26A 2.50(2) .
Zn3A I25A 2.51(2) .
Zn3B N59 2.092(17) .
Zn3B N63 2.097(19) .
Zn3B I25B 2.541(15) .
Zn3B I26B 2.566(15) .
Zn4A N65 1.99(2) .
Zn4A N69 2.047(15) .
Zn4A I27A 2.431(13) .
Zn4A I28A 2.566(11) .
Zn4B N65 2.07(2) .
Zn4B N69 2.116(18) .
Zn4B I28B 2.576(11) .
Zn4B I27B 2.81(2) .
Zn5A N70 2.025(17) .
Zn5A N52 2.038(16) 1_556
Zn5A I30A 2.535(16) .
Zn5A I29A 2.652(16) .
Zn5B N70 2.22(2) .
Zn5B N52 2.26(2) 1_556
Zn5B I29B 2.29(3) .
Zn5B I30B 2.59(3) .
Zn6A N64 2.03(2) 3_455
Zn6A N71 2.111(19) .
Zn6A I31A 2.25(2) .
Zn6A I32A 2.89(3) .
Zn6B N71 2.080(18) .
Zn6B N64 2.10(2) 3_455
Zn6B I32B 2.18(3) .
Zn6B I31B 2.84(3) .
N51 C105 1.29(2) .
N51 C101 1.31(3) .
N52 C110 1.28(3) .
N52 C106 1.28(3) .
N52 Zn5A 2.038(16) 1_554
N52 Zn5B 2.26(2) 1_554
N53 C115 1.25(2) .
N53 C111 1.35(3) .
N54 C116 1.34(2) .
N54 C117 1.34(2) .
N55 C117 1.32(2) .
N55 C118 1.32(2) .
N56 C116 1.31(2) .
N56 C118 1.37(2) .
N57 C123 1.26(3) .
N57 C119 1.33(3) .
N58 C124 1.29(2) .
N58 C128 1.35(2) .
N58 Zn1B 2.00(2) 3_445
N58 Zn1A 2.048(15) 3_445
N59 C129 1.283(19) .
N59 C133 1.30(2) .
N60 C134 1.355(19) .
N60 C135 1.355(19) .
N61 C135 1.294(18) .
N61 C136 1.345(17) .
N62 C134 1.299(18) .
N62 C136 1.329(18) .
N63 C141 1.36(2) .
N63 C137 1.41(3) .
N64 C146 1.35(2) .
N64 C142 1.38(2) .
N64 Zn6A 2.03(2) 3_545
N64 Zn6B 2.10(2) 3_545
N65 C151 1.24(3) .
N65 C147 1.41(3) .
N66 C152 1.33(2) .
N66 C153 1.345(18) .
N67 C154 1.30(2) .
N67 C153 1.34(2) .
N68 C152 1.33(2) .
N68 C154 1.36(2) .
N69 C155 1.33(2) .
N69 C159 1.33(3) .
N70 C160 1.33(2) .
N70 C164 1.34(2) .
N71 C169 1.33(2) .
N71 C165 1.35(2) .
N72 C171 1.34(2) .
N72 C170 1.372(19) .
N73 C171 1.32(2) .
N73 C172 1.377(16) .
N74 C170 1.30(2) .
N74 C172 1.326(18) .
C101 C102 1.39(3) .
C101 H101 0.9300 .
C102 C103 1.42(2) .
C102 H102 0.9300 .
C103 C104 1.39(2) .
C103 C116 1.50(2) .
C104 C105 1.37(2) .
C104 H104 0.9300 .
C105 H105 0.9300 .
C106 C107 1.38(2) .
C106 H106 0.9300 .
C107 C108 1.33(3) .
C107 H107 0.9300 .
C108 C109 1.39(3) .
C108 C117 1.48(2) .
C109 C110 1.33(3) .
C109 H109 0.9300 .
C110 H110 0.9300 .
C111 C112 1.27(3) .
C111 H111 0.9300 .
C112 C113 1.37(2) .
C112 H112 0.9300 .
C113 C114 1.35(3) .
C113 C118 1.46(2) .
C114 C115 1.45(3) .
C114 H114 0.9300 .
C115 H115 0.9300 .
C119 C120 1.35(3) .
C119 H119 0.9300 .
C120 C121 1.42(2) .
C120 H120 0.9300 .
C121 C122 1.31(2) .
C121 C134 1.509(19) .
C122 C123 1.41(2) .
C122 H122 0.9300 .
C123 H123 0.9300 .
C124 C125 1.46(2) .
C124 H124 0.9300 .
C125 C126 1.34(2) .
C125 H125 0.9300 .
C126 C127 1.39(2) .
C126 C135 1.523(19) .
C127 C128 1.410(19) .
C127 H127 0.9300 .
C128 H128 0.9300 .
C129 C130 1.403(19) .
C129 H129 0.9300 .
C130 C131 1.38(2) .
C130 H130 0.9300 .
C131 C132 1.36(2) .
C131 C136 1.488(19) .
C132 C133 1.36(2) .
C132 H132 0.9300 .
C133 H133 0.9300 .
C137 C138 1.42(3) .
C137 H137 0.9300 .
C138 C139 1.38(3) .
C138 H138 0.9300 .
C139 C140 1.43(2) .
C139 C152 1.51(2) .
C140 C141 1.37(2) .
C140 H140 0.9300 .
C141 H141 0.9300 .
C142 C143 1.42(3) .
C142 H142 0.9300 .
C143 C144 1.34(2) .
C143 H143 0.9300 .
C144 C145 1.366(19) .
C144 C153 1.44(2) .
C145 C146 1.35(3) .
C145 H145 0.9300 .
C146 H146 0.9300 .
C147 C148 1.33(3) .
C147 H147 0.9300 .
C148 C149 1.38(3) .
C148 H148 0.9300 .
C149 C150 1.37(3) .
C149 C154 1.47(3) .
C150 C151 1.47(3) .
C150 H150 0.9300 .
C151 H151 0.9300 .
C155 C156 1.42(2) .
C155 H155 0.9300 .
C156 C157 1.33(3) .
C156 H156 0.9300 .
C157 C158 1.41(2) .
C157 C170 1.487(19) .
C158 C159 1.41(2) .
C158 H158 0.9300 .
C159 H159 0.9300 .
C160 C161 1.39(3) .
C160 H160 0.9300 .
C161 C162 1.39(2) .
C161 H161 0.9300 .
C162 C163 1.37(2) .
C162 C171 1.491(18) .
C163 C164 1.38(2) .
C163 H163 0.9300 .
C164 H164 0.9300 .
C165 C166 1.30(2) .
C165 H165 0.9300 .
C166 C167 1.423(19) .
C166 H166 0.9300 .
C167 C168 1.39(2) .
C167 C172 1.43(2) .
C168 C169 1.32(2) .
C168 H168 0.9300 .
C169 H169 0.9300 .
O201 C202 1.44(3) .
O201 C210 1.48(3) .
C202 C203 1.52(3) .
C202 C212 1.56(3) .
C202 H202 0.9800 .
C203 C204 1.50(3) .
C203 C213 1.54(3) .
C203 Cl21 1.82(3) .
C204 C205 1.53(3) .
C204 H20A 0.9700 .
C204 H20B 0.9700 .
C205 C211 1.59(3) .
C205 H20C 0.9700 .
C205 H20D 0.9700 .
C206 C215 1.51(3) .
C206 C207 1.55(3) .
C206 C211 1.62(3) .
C206 C216 1.63(3) .
C207 C208 1.35(3) .
C207 Br21 1.90(3) .
C208 C209 1.53(3) .
C208 H208 0.9300 .
C209 O218 1.42(3) .
C209 C210 1.54(3) .
C209 H209 0.9800 .
C210 C220 1.52(3) .
C210 C211 1.61(3) .
C211 C212 1.53(3) .
C212 H21A 0.9700 .
C212 H21B 0.9700 .
C213 H21C 0.9600 .
C213 H21D 0.9600 .
C213 H21E 0.9600 .
C215 H21F 0.9600 .
C215 H21G 0.9600 .
C215 H21H 0.9600 .
C216 H21I 0.9600 .
C216 H21J 0.9600 .
C216 H21K 0.9600 .
O218 C219 1.40(3) .
C219 H21L 0.9600 .
C219 H21M 0.9600 .
C219 H21N 0.9600 .
C220 H22A 0.9600 .
C220 H22B 0.9600 .
C220 H22C 0.9600 .
C90A C91A 1.52(3) .
C90A C95A 1.55(3) .
C90A H90A 0.9700 .
C90A H90B 0.9700 .
C91A C92A 1.56(3) .
C91A H91A 0.9700 .
C91A H91B 0.9700 .
C92A C93A 1.55(3) .
C92A H92A 0.9700 .
C92A H92B 0.9700 .
C93A C94A 1.54(3) .
C93A H93A 0.9700 .
C93A H93B 0.9700 .
C94A C95A 1.55(3) .
C94A H94A 0.9700 .
C94A H94B 0.9700 .
C95A H95A 0.9700 .
C95A H95B 0.9700 .
C90B C91B 1.55(3) .
C90B C95B 1.56(3) .
C90B H90C 0.9700 .
C90B H90D 0.9700 .
C91B C92B 1.55(3) .
C91B H91C 0.9700 .
C91B H91D 0.9700 .
C92B C93B 1.56(3) .
C92B H92C 0.9700 .
C92B H92D 0.9700 .
C93B C94B 1.55(3) .
C93B H93C 0.9700 .
C93B H93D 0.9700 .
C94B C95B 1.58(3) .
C94B H94C 0.9700 .
C94B H94D 0.9700 .
C95B H95C 0.9700 .
C95B H95D 0.9700 .
C90C C91C 1.53(3) .
C90C C95C 1.55(3) .
C90C H90E 0.9700 .
C90C H90F 0.9700 .
C91C C92C 1.53(3) .
C91C H91E 0.9700 .
C91C H91F 0.9700 .
C92C C93C 1.52(3) .
C92C H92E 0.9700 .
C92C H92F 0.9700 .
C93C C94C 1.55(3) .
C93C H93E 0.9700 .
C93C H93F 0.9700 .
C94C C95C 1.56(3) .
C94C H94E 0.9700 .
C94C H94F 0.9700 .
C95C H95E 0.9700 .
C95C H95F 0.9700 .
C90E C95E 1.51(3) .
C90E C91E 1.53(3) .
C90E H90G 0.9700 .
C90E H90H 0.9700 .
C92E C91E 1.50(3) .
C92E C93E 1.55(3) .
C92E H92G 0.9700 .
C92E H92H 0.9700 .
C91E H91G 0.9700 .
C91E H91H 0.9700 .
C93E C94E 1.53(3) .
C93E H93G 0.9700 .
C93E H93H 0.9700 .
C94E C95E 1.53(3) .
C94E H94G 0.9700 .
C94E H94H 0.9700 .
C95E H95G 0.9700 .
C95E H95H 0.9700 .
C90F C95F 1.53(3) .
C90F C91F 1.54(3) .
C90F H90I 0.9700 .
C90F H90J 0.9700 .
C91F C92F 1.55(3) .
C91F H91I 0.9700 .
C91F H91J 0.9700 .
C92F C93F 1.54(3) .
C92F H92I 0.9700 .
C92F H92J 0.9700 .
C93F C94F 1.54(3) .
C93F H93I 0.9700 .
C93F H93J 0.9700 .
C94F C95F 1.55(3) .
C94F H94I 0.9700 .
C94F H94J 0.9700 .
C95F H95I 0.9700 .
C95F H95J 0.9700 .
C90G C91G 1.54(3) .
C90G C95G 1.56(3) .
C90G H90K 0.9700 .
C90G H90L 0.9700 .
C91G C92G 1.55(3) .
C91G H91K 0.9700 .
C91G H91L 0.9700 .
C92G C93G 1.53(3) .
C92G H92K 0.9700 .
C92G H92L 0.9700 .
C93G C94G 1.52(3) .
C93G H93K 0.9700 .
C93G H93L 0.9700 .
C94G C95G 1.54(3) .
C94G H94K 0.9700 .
C94G H94L 0.9700 .
C95G H95K 0.9700 .
C95G H95L 0.9700 .
C90H C91H 1.51(3) .
C90H C95H 1.52(3) .
C90H H90M 0.9700 .
C90H H90N 0.9700 .
C91H C92H 1.52(3) .
C91H H91M 0.9700 .
C91H H91N 0.9700 .
C92H C93H 1.52(3) .
C92H H92M 0.9700 .
C92H H92N 0.9700 .
C93H C94H 1.51(3) .
C93H H93M 0.9700 .
C93H H93N 0.9700 .
C94H C95H 1.50(3) .
C94H H94M 0.9700 .
C94H H94N 0.9700 .
C95H H95M 0.9700 .
C95H H95N 0.9700 .
C90I C95I 1.54(3) .
C90I C91I 1.54(3) .
C90I H90O 0.9700 .
C90I H90P 0.9700 .
C91I C92I 1.54(3) .
C91I H91O 0.9700 .
C91I H91P 0.9700 .
C92I C93I 1.54(3) .
C92I H92O 0.9700 .
C92I H92P 0.9700 .
C93I C94I 1.53(3) .
C93I H93O 0.9700 .
C93I H93P 0.9700 .
C94I C95I 1.52(3) .
C94I H94O 0.9700 .
C94I H94P 0.9700 .
C95I H95O 0.9700 .
C95I H95P 0.9700 .
C90J C91J 1.52(3) .
C90J C95J 1.53(3) .
C90J H90Q 0.9700 .
C90J H90R 0.9700 .
C91J C92J 1.53(3) .
C91J H91Q 0.9700 .
C91J H91R 0.9700 .
C92J C93J 1.53(3) .
C92J H92Q 0.9700 .
C92J H92R 0.9700 .
C93J C94J 1.53(3) .
C93J H93Q 0.9700 .
C93J H93R 0.9700 .
C94J C95J 1.53(3) .
C94J H94Q 0.9700 .
C94J H94R 0.9700 .
C95J H95Q 0.9700 .
C95J H95R 0.9700 .
C90K C95K 1.54(3) .
C90K C91K 1.55(3) .
C90K H90S 0.9700 .
C90K H90T 0.9700 .
C91K C92K 1.52(3) .
C91K H91S 0.9700 .
C91K H91T 0.9700 .
C92K C93K 1.53(3) .
C92K H92S 0.9700 .
C92K H92T 0.9700 .
C93K C94K 1.55(3) .
C93K H93S 0.9700 .
C93K H93T 0.9700 .
C94K C95K 1.57(3) .
C94K H94S 0.9700 .
C94K H94T 0.9700 .
C95K H95S 0.9700 .
C95K H95T 0.9700 .
C90L C91L 1.54(3) .
C90L C95L 1.57(3) .
C90L H90U 0.9700 .
C90L H90V 0.9700 .
C91L C92L 1.54(3) .
C91L H91U 0.9700 .
C91L H91V 0.9700 .
C92L C93L 1.55(3) .
C92L H92U 0.9700 .
C92L H92V 0.9700 .
C93L C94L 1.54(3) .
C93L H93U 0.9700 .
C93L H93V 0.9700 .
C94L C95L 1.56(3) .
C94L H94U 0.9700 .
C94L H94V 0.9700 .
C95L H95U 0.9700 .
C95L H95V 0.9700 .
C90M C95M 1.55(3) .
C90M C91M 1.56(3) .
C90M H90W 0.9700 .
C90M H90X 0.9700 .
C91M C92M 1.53(3) .
C91M H91W 0.9700 .
C91M H91X 0.9700 .
C92M C93M 1.53(3) .
C92M H92W 0.9700 .
C92M H92X 0.9700 .
C93M C94M 1.56(3) .
C93M H93W 0.9700 .
C93M H93X 0.9700 .
C94M C95M 1.53(3) .
C94M H94W 0.9700 .
C94M H94X 0.9700 .
C95M H95W 0.9700 .
C95M H95X 0.9700 .
C90N C95N 1.52(3) .
C90N C91N 1.56(3) .
C90N H90Y 0.9700 .
C90N H90Z 0.9700 .
C91N C92N 1.56(3) .
C91N H91Y 0.9700 .
C91N H91Z 0.9700 .
C92N C93N 1.54(3) .
C92N H92Y 0.9700 .
C92N H92Z 0.9700 .
C93N C94N 1.56(3) .
C93N H93Y 0.9700 .
C93N H93Z 0.9700 .
C94N C95N 1.54(3) .
C94N H94Y 0.9700 .
C94N H94Z 0.9700 .
C95N H95Y 0.9700 .
C95N H95Z 0.9700 .
Cl60 C601 1.77(3) .
C601 C602 1.56(3) .
C601 H60A 0.9700 .
C601 H60B 0.9700 .
Cl61 C602 1.79(3) .
C602 H60C 0.9700 .
C602 H60D 0.9700 .
Cl70 C701 1.76(3) .
C701 C702 1.53(3) .
C701 H70A 0.9700 .
C701 H70B 0.9700 .
Cl71 C702 1.75(3) .
C702 H70C 0.9700 .
C702 H70D 0.9700 .
Cl80 C801 1.76(3) .
C801 C802 1.54(3) .
C801 H80A 0.9700 .
C801 H80B 0.9700 .
Cl81 C802 1.77(3) .
C802 H80C 0.9700 .
C802 H80D 0.9700 .

loop_
_geom_hbond_atom_site_label_D
_geom_hbond_atom_site_label_H
_geom_hbond_atom_site_label_A
_geom_hbond_distance_DH
_geom_hbond_distance_HA
_geom_hbond_distance_DA
_geom_hbond_angle_DHA
_geom_hbond_site_symmetry_A
C101 H101 I22A 0.93 3.17 3.73(2) 120.5 .
C105 H105 I21A 0.93 3.12 3.77(2) 128.5 .
C106 H106 I29A 0.93 3.27 3.905(17) 127.1 1_554
C106 H106 I29B 0.93 3.06 3.68(2) 125.5 1_554
C110 H110 I30A 0.93 3.24 3.83(2) 123.0 1_554
C110 H110 I30B 0.93 3.00 3.66(2) 129.4 1_554
C115 H115 I23A 0.93 3.12 3.77(2) 129.0 .
C115 H115 I23B 0.93 3.08 3.74(2) 128.8 .
C119 H119 I24A 0.93 3.20 3.74(2) 118.5 .
C119 H119 I24B 0.93 3.09 3.72(2) 126.6 .
C123 H123 I23B 0.93 3.26 3.853(18) 123.3 .
C124 H124 I26A 0.93 3.03 3.83(2) 145.7 4_556
C124 H124 I26B 0.93 3.06 3.843(19) 143.3 4_556
C127 H127 I23A 0.93 3.12 3.857(17) 137.3 1_545
C127 H127 I23B 0.93 3.25 3.906(16) 129.4 1_545
C128 H128 I22A 0.93 3.17 3.773(17) 124.5 3_445
C128 H128 I22B 0.93 3.08 3.687(18) 124.3 3_445
C129 H129 I24A 0.93 2.97 3.66(2) 132.5 1_545
C129 H129 I24B 0.93 3.15 3.870(17) 135.4 1_545
C132 H132 I22A 0.93 3.26 3.77(2) 116.6 2_656
C133 H133 I22A 0.93 3.19 3.79(2) 124.2 2_656
C133 H133 I22B 0.93 3.26 3.82(3) 120.9 2_656
C137 H137 I26B 0.93 3.24 3.79(2) 119.9 .
C137 H137 O201 0.93 2.45 3.18(5) 135.9 4_546
C138 H138 Cl21 0.93 2.88 3.68(3) 145.5 4_546
C141 H141 I25A 0.93 3.22 3.812(19) 123.4 .
C141 H141 I25B 0.93 3.16 3.799(18) 127.8 .
C142 H142 I31A 0.93 3.16 3.73(2) 121.8 3_545
C142 H142 I31B 0.93 3.20 3.83(3) 127.2 3_545
C147 H147 I27A 0.93 3.09 3.69(2) 123.4 .
C147 H147 I27B 0.93 3.10 3.76(3) 129.2 .
C148 H148 Cl21 0.93 2.87 3.61(3) 137.7 4_546
C155 H155 I28A 0.93 3.07 3.681(16) 124.4 .
C155 H155 I28B 0.93 3.04 3.717(18) 130.6 .
C159 H159 I27B 0.93 3.18 3.84(2) 130.0 .
C160 H160 I32A 0.93 3.14 3.62(2) 113.8 4_547
C161 H161 I32A 0.93 2.90 3.54(2) 126.5 4_547
C161 H161 I32B 0.93 3.27 3.86(3) 123.1 4_547
C164 H164 I28A 0.93 3.14 3.811(16) 130.8 1_565
C164 H164 I28B 0.93 3.33 3.974(18) 128.5 1_565
C165 H165 I30A 0.93 3.04 3.789(15) 138.4 4_547
C165 H165 I30B 0.93 3.11 3.84(2) 137.7 4_547
C168 H168 I27A 0.93 3.19 3.916(15) 136.8 1_565
C168 H168 I27B 0.93 3.21 3.856(18) 128.2 1_565
C169 H169 I32A 0.93 3.33 3.909(19) 122.5 .
C169 H169 I32B 0.93 3.23 3.783(19) 120.5 .
C204 H20A O218 0.97 2.56 3.26(11) 128.6 .
C219 H21M O201 0.96 2.51 3.15(10) 124.8 .

loop_
_geom_torsion_atom_site_label_1
_geom_torsion_atom_site_label_2
_geom_torsion_atom_site_label_3
_geom_torsion_atom_site_label_4
_geom_torsion
_geom_torsion_site_symmetry_1
C105 N51 C101 C102 -11(4) .
Zn1A N51 C101 C102 173(2) .
Zn1B N51 C101 C102 174(2) .
N51 C101 C102 C103 15(4) .
C101 C102 C103 C104 -12(3) .
C101 C102 C103 C116 174(2) .
C102 C103 C104 C105 6(3) .
C116 C103 C104 C105 -179.2(16) .
C101 N51 C105 C104 5(3) .
Zn1A N51 C105 C104 -180.0(14) .
Zn1B N51 C105 C104 179.2(15) .
C103 C104 C105 N51 -3(3) .
C110 N52 C106 C107 -2(3) .
Zn5A N52 C106 C107 -174.7(13) 1_554
Zn5B N52 C106 C107 179.0(14) 1_554
N52 C106 C107 C108 7(3) .
C106 C107 C108 C109 -8(3) .
C106 C107 C108 C117 178.0(15) .
C107 C108 C109 C110 5(4) .
C117 C108 C109 C110 179(2) .
C106 N52 C110 C109 -2(4) .
Zn5A N52 C110 C109 172(2) 1_554
Zn5B N52 C110 C109 177(2) 1_554
C108 C109 C110 N52 0(4) .
C115 N53 C111 C112 7(5) .
Zn2A N53 C111 C112 -165(3) .
Zn2B N53 C111 C112 -168(3) .
N53 C111 C112 C113 -14(6) .
C111 C112 C113 C114 9(5) .
C111 C112 C113 C118 -173(3) .
C112 C113 C114 C115 1(4) .
C118 C113 C114 C115 -177(2) .
C111 N53 C115 C114 4(4) .
Zn2A N53 C115 C114 176(2) .
Zn2B N53 C115 C114 -180(2) .
C113 C114 C115 N53 -8(4) .
C118 N56 C116 N54 2(3) .
C118 N56 C116 C103 177.4(14) .
C117 N54 C116 N56 1(2) .
C117 N54 C116 C103 -173.8(13) .
C104 C103 C116 N56 158.8(17) .
C102 C103 C116 N56 -27(3) .
C104 C103 C116 N54 -26(2) .
C102 C103 C116 N54 148.9(18) .
C118 N55 C117 N54 2(2) .
C118 N55 C117 C108 -177.9(14) .
C116 N54 C117 N55 -4(2) .
C116 N54 C117 C108 176.1(13) .
C107 C108 C117 N55 166.2(16) .
C109 C108 C117 N55 -7(3) .
C107 C108 C117 N54 -14(2) .
C109 C108 C117 N54 173.3(18) .
C117 N55 C118 N56 2(2) .
C117 N55 C118 C113 -179.7(15) .
C116 N56 C118 N55 -4(2) .
C116 N56 C118 C113 177.7(15) .
C114 C113 C118 N55 11(3) .
C112 C113 C118 N55 -167(2) .
C114 C113 C118 N56 -171.0(19) .
C112 C113 C118 N56 11(3) .
C123 N57 C119 C120 -8(4) .
Zn2A N57 C119 C120 -179(2) .
Zn2B N57 C119 C120 179(2) .
N57 C119 C120 C121 4(4) .
C119 C120 C121 C122 1(3) .
C119 C120 C121 C134 -178(2) .
C120 C121 C122 C123 -1(3) .
C134 C121 C122 C123 177.5(19) .
C119 N57 C123 C122 8(3) .
Zn2A N57 C123 C122 178(2) .
Zn2B N57 C123 C122 -179.4(18) .
C121 C122 C123 N57 -4(4) .
C128 N58 C124 C125 6(3) .
Zn1B N58 C124 C125 -175.3(17) 3_445
Zn1A N58 C124 C125 -174.3(16) 3_445
N58 C124 C125 C126 -1(3) .
C124 C125 C126 C127 -2(3) .
C124 C125 C126 C135 179.4(17) .
C125 C126 C127 C128 1(3) .
C135 C126 C127 C128 179.1(16) .
C124 N58 C128 C127 -8(3) .
Zn1B N58 C128 C127 173.7(15) 3_445
Zn1A N58 C128 C127 172.8(15) 3_445
C126 C127 C128 N58 4(3) .
C133 N59 C129 C130 2(4) .
Zn3A N59 C129 C130 -179.5(16) .
Zn3B N59 C129 C130 -174.5(14) .
N59 C129 C130 C131 0(3) .
C129 C130 C131 C132 3(3) .
C129 C130 C131 C136 179.6(16) .
C130 C131 C132 C133 -8(4) .
C136 C131 C132 C133 176(2) .
C129 N59 C133 C132 -7(5) .
Zn3A N59 C133 C132 174(3) .
Zn3B N59 C133 C132 169(3) .
C131 C132 C133 N59 10(5) .
C136 N62 C134 N60 -8(3) .
C136 N62 C134 C121 171.3(16) .
C135 N60 C134 N62 4(2) .
C135 N60 C134 C121 -175.3(15) .
C122 C121 C134 N62 -169.3(19) .
C120 C121 C134 N62 9(3) .
C122 C121 C134 N60 10(3) .
C120 C121 C134 N60 -171.1(17) .
C136 N61 C135 N60 -4(3) .
C136 N61 C135 C126 178.9(14) .
C134 N60 C135 N61 2(3) .
C134 N60 C135 C126 179.2(14) .
C125 C126 C135 N61 178.2(18) .
C127 C126 C135 N61 0(3) .
C125 C126 C135 N60 1(3) .
C127 C126 C135 N60 -177.3(18) .
C134 N62 C136 N61 6(3) .
C134 N62 C136 C131 -176.7(15) .
C135 N61 C136 N62 0(3) .
C135 N61 C136 C131 -177.4(15) .
C132 C131 C136 N62 -1(3) .
C130 C131 C136 N62 -177.0(18) .
C132 C131 C136 N61 177(2) .
C130 C131 C136 N61 0(3) .
C141 N63 C137 C138 -4(3) .
Zn3A N63 C137 C138 -173.9(19) .
Zn3B N63 C137 C138 -174.6(18) .
N63 C137 C138 C139 3(3) .
C137 C138 C139 C140 2(3) .
C137 C138 C139 C152 176.8(17) .
C138 C139 C140 C141 -6(2) .
C152 C139 C140 C141 179.3(13) .
C137 N63 C141 C140 0(2) .
Zn3A N63 C141 C140 168.5(13) .
Zn3B N63 C141 C140 170.1(12) .
C139 C140 C141 N63 5(2) .
C146 N64 C142 C143 8(3) .
Zn6A N64 C142 C143 -179.9(14) 3_545
Zn6B N64 C142 C143 -175.7(13) 3_545
N64 C142 C143 C144 -1(3) .
C142 C143 C144 C145 0(3) .
C142 C143 C144 C153 -178.5(16) .
C143 C144 C145 C146 -6(3) .
C153 C144 C145 C146 172(2) .
C142 N64 C146 C145 -15(3) .
Zn6A N64 C146 C145 174(2) 3_545
Zn6B N64 C146 C145 168(2) 3_545
C144 C145 C146 N64 14(4) .
C151 N65 C147 C148 11(3) .
Zn4A N65 C147 C148 -176.8(17) .
Zn4B N65 C147 C148 -171.6(17) .
N65 C147 C148 C149 -5(4) .
C147 C148 C149 C150 -6(3) .
C147 C148 C149 C154 -179(2) .
C148 C149 C150 C151 12(4) .
C154 C149 C150 C151 -175(2) .
C147 N65 C151 C150 -6(4) .
Zn4A N65 C151 C150 -178(2) .
Zn4B N65 C151 C150 177(2) .
C149 C150 C151 N65 -6(5) .
C153 N66 C152 N68 5(2) .
C153 N66 C152 C139 -172.0(12) .
C154 N68 C152 N66 -1(2) .
C154 N68 C152 C139 176.7(13) .
C138 C139 C152 N66 -167.7(16) .
C140 C139 C152 N66 8(2) .
C138 C139 C152 N68 15(2) .
C140 C139 C152 N68 -169.9(13) .
C154 N67 C153 N66 3(2) .
C154 N67 C153 C144 -176.6(14) .
C152 N66 C153 N67 -7(2) .
C152 N66 C153 C144 173.2(13) .
C143 C144 C153 N67 -158.2(16) .
C145 C144 C153 N67 24(2) .
C143 C144 C153 N66 22(2) .
C145 C144 C153 N66 -156.3(19) .
C153 N67 C154 N68 2(2) .
C153 N67 C154 C149 -178.9(14) .
C152 N68 C154 N67 -3(2) .
C152 N68 C154 C149 177.5(14) .
C150 C149 C154 N67 -6(3) .
C148 C149 C154 N67 166.2(19) .
C150 C149 C154 N68 173(2) .
C148 C149 C154 N68 -15(3) .
C159 N69 C155 C156 -4(4) .
Zn4A N69 C155 C156 180(2) .
Zn4B N69 C155 C156 -177(2) .
N69 C155 C156 C157 0(4) .
C155 C156 C157 C158 2(4) .
C155 C156 C157 C170 179(2) .
C156 C157 C158 C159 1(3) .
C170 C157 C158 C159 -176(2) .
C155 N69 C159 C158 8(4) .
Zn4A N69 C159 C158 -176.5(18) .
Zn4B N69 C159 C158 179.9(18) .
C157 C158 C159 N69 -6(4) .
C164 N70 C160 C161 -6(5) .
Zn5A N70 C160 C161 180(3) .
Zn5B N70 C160 C161 -174(3) .
N70 C160 C161 C162 13(5) .
C160 C161 C162 C163 -12(4) .
C160 C161 C162 C171 175(3) .
C161 C162 C163 C164 5(3) .
C171 C162 C163 C164 178.0(17) .
C160 N70 C164 C163 -1(3) .
Zn5A N70 C164 C163 172.6(16) .
Zn5B N70 C164 C163 166.4(17) .
C162 C163 C164 N70 1(3) .
C169 N71 C165 C166 9(3) .
Zn6B N71 C165 C166 -176.8(17) .
Zn6A N71 C165 C166 177.8(18) .
N71 C165 C166 C167 -5(3) .
C165 C166 C167 C168 2(3) .
C165 C166 C167 C172 -177.7(19) .
C166 C167 C168 C169 -3(3) .
C172 C167 C168 C169 176.4(19) .
C167 C168 C169 N71 8(4) .
C165 N71 C169 C168 -11(4) .
Zn6B N71 C169 C168 174.9(19) .
Zn6A N71 C169 C168 -178.0(19) .
C172 N74 C170 N72 -1(3) .
C172 N74 C170 C157 172.5(18) .
C171 N72 C170 N74 0(3) .
C171 N72 C170 C157 -174.0(17) .
C156 C157 C170 N74 177(2) .
C158 C157 C170 N74 -6(3) .
C156 C157 C170 N72 -9(3) .
C158 C157 C170 N72 168.1(18) .
C172 N73 C171 N72 -4(3) .
C172 N73 C171 C162 -178.6(14) .
C170 N72 C171 N73 3(3) .
C170 N72 C171 C162 177.2(16) .
C163 C162 C171 N73 -2(3) .
C161 C162 C171 N73 171(2) .
C163 C162 C171 N72 -176.7(19) .
C161 C162 C171 N72 -4(3) .
C170 N74 C172 N73 -1(3) .
C170 N74 C172 C167 177.3(16) .
C171 N73 C172 N74 3(3) .
C171 N73 C172 C167 -174.9(15) .
C168 C167 C172 N74 -179.4(18) .
C166 C167 C172 N74 0(3) .
C168 C167 C172 N73 -1(3) .
C166 C167 C172 N73 178.0(16) .
C210 O201 C202 C203 -97(5) .
C210 O201 C202 C212 16(6) .
O201 C202 C203 C204 32(6) .
C212 C202 C203 C204 -75(5) .
O201 C202 C203 C213 180(5) .
C212 C202 C203 C213 72(7) .
O201 C202 C203 Cl21 -77(4) .
C212 C202 C203 Cl21 175(4) .
C202 C203 C204 C205 54(6) .
C213 C203 C204 C205 -102(6) .
Cl21 C203 C204 C205 160(4) .
C203 C204 C205 C211 -46(7) .
C215 C206 C207 C208 -119(7) .
C211 C206 C207 C208 12(8) .
C216 C206 C207 C208 126(6) .
C215 C206 C207 Br21 71(6) .
C211 C206 C207 Br21 -158(4) .
C216 C206 C207 Br21 -44(6) .
C206 C207 C208 C209 14(10) .
Br21 C207 C208 C209 -177(4) .
C207 C208 C209 O218 -127(7) .
C207 C208 C209 C210 2(8) .
C202 O201 C210 C220 -112(5) .
C202 O201 C210 C209 146(5) .
C202 O201 C210 C211 17(6) .
O218 C209 C210 O201 -42(7) .
C208 C209 C210 O201 -165(4) .
O218 C209 C210 C220 -151(6) .
C208 C209 C210 C220 86(5) .
O218 C209 C210 C211 78(6) .
C208 C209 C210 C211 -45(6) .
C204 C205 C211 C212 57(7) .
C204 C205 C211 C210 -47(7) .
C204 C205 C211 C206 -166(6) .
O201 C210 C211 C212 -43(4) .
C220 C210 C211 C212 72(5) .
C209 C210 C211 C212 -173(4) .
O201 C210 C211 C205 69(5) .
C220 C210 C211 C205 -177(5) .
C209 C210 C211 C205 -61(5) .
O201 C210 C211 C206 -162(4) .
C220 C210 C211 C206 -47(6) .
C209 C210 C211 C206 68(5) .
C215 C206 C211 C212 -24(6) .
C207 C206 C211 C212 -150(4) .
C216 C206 C211 C212 85(5) .
C215 C206 C211 C205 -158(5) .
C207 C206 C211 C205 76(6) .
C216 C206 C211 C205 -49(6) .
C215 C206 C211 C210 81(5) .
C207 C206 C211 C210 -45(5) .
C216 C206 C211 C210 -171(4) .
C205 C211 C212 C202 -58(5) .
C210 C211 C212 C202 53(4) .
C206 C211 C212 C202 162(4) .
O201 C202 C212 C211 -44(5) .
C203 C202 C212 C211 69(5) .
C208 C209 O218 C219 -171(7) .
C210 C209 O218 C219 67(10) .
C95A C90A C91A C92A 10(7) .
C90A C91A C92A C93A -80(5) .
C91A C92A C93A C94A 68(6) .
C92A C93A C94A C95A 3(8) .
C93A C94A C95A C90A -72(7) .
C91A C90A C95A C94A 60(7) .
C95B C90B C91B C92B 34(7) .
C90B C91B C92B C93B 40(7) .
C91B C92B C93B C94B -82(6) .
C92B C93B C94B C95B 34(7) .
C91B C90B C95B C94B -80(5) .
C93B C94B C95B C90B 37(6) .
C95C C90C C91C C92C -43(6) .
C90C C91C C92C C93C -27(7) .
C91C C92C C93C C94C 70(7) .
C92C C93C C94C C95C -25(8) .
C91C C90C C95C C94C 89(5) .
C93C C94C C95C C90C -44(8) .
C93E C92E C91E C90E -31(7) .
C95E C90E C91E C92E -12(9) .
C91E C92E C93E C94E 68(7) .
C92E C93E C94E C95E -59(9) .
C91E C90E C95E C94E 22(11) .
C93E C94E C95E C90E 13(12) .
C95F C90F C91F C92F 42(11) .
C90F C91F C92F C93F 26(12) .
C91F C92F C93F C94F -75(8) .
C92F C93F C94F C95F 45(12) .
C91F C90F C95F C94F -71(8) .
C93F C94F C95F C90F 22(13) .
C95G C90G C91G C92G 11(9) .
C90G C91G C92G C93G 46(9) .
C91G C92G C93G C94G -43(7) .
C92G C93G C94G C95G -18(8) .
C93G C94G C95G C90G 73(6) .
C91G C90G C95G C94G -67(7) .
C95H C90H C91H C92H 65(7) .
C90H C91H C92H C93H -55(9) .
C91H C92H C93H C94H 7(10) .
C92H C93H C94H C95H 31(10) .
C93H C94H C95H C90H -20(10) .
C91H C90H C95H C94H -27(9) .
C95I C90I C91I C92I 67(8) .
C90I C91I C92I C93I -14(11) .
C91I C92I C93I C94I -49(10) .
C92I C93I C94I C95I 59(9) .
C93I C94I C95I C90I -4(10) .
C91I C90I C95I C94I -57(8) .
C95J C90J C91J C92J -25(13) .
C90J C91J C92J C93J -31(12) .
C91J C92J C93J C94J 65(9) .
C92J C93J C94J C95J -38(10) .
C91J C90J C95J C94J 52(10) .
C93J C94J C95J C90J -18(10) .
C95K C90K C91K C92K -51(7) .
C90K C91K C92K C93K 44(8) .
C91K C92K C93K C94K -53(8) .
C92K C93K C94K C95K 65(7) .
C91K C90K C95K C94K 64(7) .
C93K C94K C95K C90K -69(6) .
C95L C90L C91L C92L 68(6) .
C90L C91L C92L C93L -50(6) .
C91L C92L C93L C94L 49(7) .
C92L C93L C94L C95L -63(7) .
C93L C94L C95L C90L 71(5) .
C91L C90L C95L C94L -76(5) .
C95M C90M C91M C92M -61(6) .
C90M C91M C92M C93M 62(7) .
C91M C92M C93M C94M -59(7) .
C92M C93M C94M C95M 59(6) .
C93M C94M C95M C90M -67(6) .
C91M C90M C95M C94M 67(6) .
C95N C90N C91N C92N -65(7) .
C90N C91N C92N C93N 75(6) .
C91N C92N C93N C94N -71(6) .
C92N C93N C94N C95N 60(8) .
C91N C90N C95N C94N 48(9) .
C93N C94N C95N C90N -46(9) .
Cl60 C601 C602 Cl61 144(7) .
Cl70 C701 C702 Cl71 -114(10) .
Cl80 C801 C802 Cl81 126(11) .

loop_
_exptl_oxdiff_crystal_face_indexfrac_h
_exptl_oxdiff_crystal_face_indexfrac_k
_exptl_oxdiff_crystal_face_indexfrac_l
_exptl_oxdiff_crystal_face_x
_exptl_oxdiff_crystal_face_y
_exptl_oxdiff_crystal_face_z
1.3702 1.4361 -19.7408 0.9384 -0.3319 -0.0956
-14.9691 -2.3427 16.8152 -0.5245 0.7620 0.3797
13.0373 3.7313 -16.6463 0.5530 -0.8036 -0.2202
15.2905 -6.9657 -6.1795 0.0076 -0.0050 -1.0000
-5.4780 0.1315 -18.1889 0.9996 -0.0258 0.0091
-9.1001 -2.4166 -15.7912 0.9568 0.2839 -0.0622
-1.0536 10.0045 -0.0023 0.0096 -0.6833 0.7822
21.9961 0.9982 -9.0012 0.0039 -0.7943 -0.6101
-22.0015 0.0023 9.0010 -0.0050 0.7231 0.6855
-12.0043 3.9977 -13.0073 0.8707 -0.0629 0.5245
-2.0347 3.0069 19.0065 -0.8944 0.0271 0.4422
4.9801 0.0054 18.0076 -0.9810 0.0287 0.0135
-19.9860 -0.0024 -7.0050 0.7394 0.5112 0.4950
19.9924 -0.9983 6.0048 -0.6893 -0.4496 -0.5789
-4.0188 0.0059 20.0073 -0.9007 0.3083 0.2797
-1.0091 -1.9950 20.0081 -0.9581 0.3639 0.0457
15.0326 -7.0029 0.0032 -0.2902 0.0646 -0.9437
-10.9551 -8.0032 2.0013 0.1282 0.9073 -0.2819
9.0495 -9.0050 -3.9986 0.0268 0.3421 -0.9622
10.9571 5.0060 12.0048 -0.8111 -0.5588 0.1738
7.9801 0.0052 17.0075 -0.9915 -0.0678 -0.0781
-13.9821 -0.0041 -13.0067 0.9144 0.2799 0.2781
